data_4335741
loop_
_publ_author_name
'S\'onia Barroso'
'Filipe Madeira'
'Maria Jos\'e Calhorda'
'M. Jo\~ao Ferreira'
'M. Teresa Duarte'
'Ana M. Martins'

_publ_contact_author_address 'Av. Rovisco Pais, 1049-001 Lisboa, Portugal'
_publ_contact_author_email ana.martins@ist.utl.pt
_publ_contact_author_fax (+351)218464457
_publ_contact_author_name 'A. M. Martins'
_publ_section_title
;
 Toward the Understanding of Radical Reactions: Experimental and
 Computational Studies of Titanium(III) Diamine Bis(phenolate) Complexes
;
_journal_name_full 'Inorganic Chemistry'
_journal_page_first 9427
_journal_page_last 9439
_journal_paper_doi 10.1021/ic401008y
_journal_volume 52
_journal_year 2013
_chemical_formula_moiety 'C68 H108 Cl2 N4 O5 Ti2, C4 H10 O'
_chemical_formula_sum 'C72 H118 Cl2 N4 O6 Ti2'
_chemical_formula_weight 1302.40
_space_group_IT_number 13
_symmetry_cell_setting monoclinic
_symmetry_Int_Tables_number 13
_symmetry_space_group_name_Hall '-P 2yc'
_symmetry_space_group_name_H-M 'P 1 2/c 1'
_atom_sites_solution_hydrogens geom
_atom_sites_solution_primary direct
_atom_sites_solution_secondary difmap
_audit_creation_method SHELXL-97
_cell_angle_alpha 90.00
_cell_angle_beta 107.758(6)
_cell_angle_gamma 90.00
_cell_formula_units_Z 8
_cell_length_a 35.585(4)
_cell_length_b 16.471(2)
_cell_length_c 26.387(3)
_cell_measurement_reflns_used 26214
_cell_measurement_temperature 150(2)
_cell_measurement_theta_max 25.17
_cell_measurement_theta_min 2.63
_cell_volume 14729(3)
_computing_cell_refinement 'Bruker SMART'
_computing_data_collection 'Bruker SMART'
_computing_data_reduction 'Bruker SAINT'
_computing_molecular_graphics 'Bruker SHELXTL'
_computing_publication_material 'BRUKER SHELXTL'
_computing_structure_refinement 'SHELXL-97 (Sheldrick,2008)'
_computing_structure_solution 'SHELXS-97 (Sheldrick,1990)'
_diffrn_ambient_temperature 150(2)
_diffrn_measured_fraction_theta_full 0.990
_diffrn_measured_fraction_theta_max 0.990
_diffrn_measurement_device_type 'CCD area detector'
_diffrn_measurement_method 'phi and omega scans'
_diffrn_radiation_monochromator graphite
_diffrn_radiation_probe x-ray
_diffrn_radiation_type MoK\a
_diffrn_radiation_wavelength 0.71073
_diffrn_reflns_av_R_equivalents 0.1186
_diffrn_reflns_av_sigmaI/netI 0.1065
_diffrn_reflns_limit_h_max 41
_diffrn_reflns_limit_h_min -42
_diffrn_reflns_limit_k_max 19
_diffrn_reflns_limit_k_min -19
_diffrn_reflns_limit_l_max 31
_diffrn_reflns_limit_l_min -31
_diffrn_reflns_number 163522
_diffrn_reflns_theta_full 25.17
_diffrn_reflns_theta_max 25.17
_diffrn_reflns_theta_min 2.63
_diffrn_source 'fine-focus sealed tube'
_exptl_absorpt_coefficient_mu 0.340
_exptl_absorpt_correction_T_max 0.9050
_exptl_absorpt_correction_T_min 0.8222
_exptl_absorpt_correction_type multi-scan
_exptl_absorpt_process_details SADABS
_exptl_crystal_colour orange
_exptl_crystal_density_diffrn 1.175
_exptl_crystal_description block
_exptl_crystal_F_000 5632
_exptl_crystal_recrystallization_method 'Diethyl Eter'
_exptl_crystal_size_max 0.60
_exptl_crystal_size_mid 0.30
_exptl_crystal_size_min 0.30
_platon_squeeze_details
;
;
_refine_diff_density_max 1.084
_refine_diff_density_min -1.078
_refine_diff_density_rms 0.079
_refine_ls_extinction_method none
_refine_ls_goodness_of_fit_ref 1.077
_refine_ls_hydrogen_treatment constr
_refine_ls_matrix_type fullcycle
_refine_ls_number_parameters 1621
_refine_ls_number_reflns 26214
_refine_ls_number_restraints 49
_refine_ls_restrained_S_all 1.102
_refine_ls_R_factor_all 0.1353
_refine_ls_R_factor_gt 0.0750
_refine_ls_shift/su_max 0.002
_refine_ls_shift/su_mean 0.000
_refine_ls_structure_factor_coef Fsqd
_refine_ls_weighting_details 'calc w=1/[\s^2^(Fo^2^)+(0.1002P)^2^+3.7103P] where P=(Fo^2^+2Fc^2^)/3'
_refine_ls_weighting_scheme calc
_refine_ls_wR_factor_gt 0.1904
_refine_ls_wR_factor_ref 0.2152
_reflns_number_gt 15025
_reflns_number_total 26214
_reflns_threshold_expression >2\s(I)
_cod_data_source_file ic401008y_si_002_6.cif
_cod_data_source_block 11.12
_cod_original_sg_symbol_H-M 'P 2/c'
_cod_database_code 4335741

loop_
_symmetry_equiv_pos_as_xyz
'x, y, z'
'-x, y, -z+1/2'
'-x, -y, -z'
'x, -y, z-1/2'

loop_
_atom_site_label
_atom_site_type_symbol
_atom_site_fract_x
_atom_site_fract_y
_atom_site_fract_z
_atom_site_U_iso_or_equiv
_atom_site_adp_type
_atom_site_occupancy
_atom_site_symmetry_multiplicity
_atom_site_calc_flag
_atom_site_refinement_flags
_atom_site_disorder_assembly
_atom_site_disorder_group
O7 O 0.40633(8) 0.04606(17) 0.81365(11) 0.023 Uani 1 1 d . . .
O3 O 0.13551(7) 0.15014(17) 0.80182(11) 0.020 Uani 1 1 d . . .
O2 O 0.11151(8) 0.21710(19) 0.66413(11) 0.025 Uani 1 1 d . . .
O10 O 0.33930(8) 0.25651(19) 0.60341(11) 0.026 Uani 1 1 d . . .
O6 O 0.39216(8) 0.24925(19) 0.84895(11) 0.029 Uani 1 1 d . . .
O4 O 0.15264(8) 0.22449(18) 0.89872(11) 0.024 Uani 1 1 d . . .
O9 O 0.36592(8) 0.33129(18) 0.69868(11) 0.024 Uani 1 1 d . . .
N7 N 0.29848(9) 0.2417(2) 0.67786(13) 0.019 Uani 1 1 d . . .
O1 O 0.09982(8) 0.43541(18) 0.69457(11) 0.026 Uani 1 1 d . . .
O8 O 0.37347(7) 0.18153(18) 0.74470(10) 0.023 Uani 1 1 d . . .
N5 N 0.45402(9) 0.1780(2) 0.83186(13) 0.021 Uani 1 1 d . . .
N3 N 0.20117(10) 0.2457(2) 0.83503(13) 0.021 Uani 1 1 d . F .
O5 O 0.12574(7) 0.30001(18) 0.75713(10) 0.022 Uani 1 1 d . . .
N4 N 0.15848(10) 0.3824(2) 0.85331(14) 0.026 Uani 1 1 d . . .
N2 N 0.08318(10) 0.3473(2) 0.58877(14) 0.030 Uani 1 1 d . . .
O12 O 0.23397(10) 0.5144(2) 0.52044(14) 0.048 Uani 1 1 d . . .
N1 N 0.04700(10) 0.3052(2) 0.66898(13) 0.024 Uani 1 1 d . . .
N8 N 0.33309(11) 0.0996(2) 0.64744(14) 0.030 Uani 1 1 d . . .
C226 C 0.47254(12) 0.0346(3) 0.81531(16) 0.021 Uani 1 1 d . . .
C116 C 0.19424(12) 0.1143(3) 0.78466(16) 0.021 Uani 1 1 d . . .
C131 C 0.11023(12) -0.0182(3) 0.80266(17) 0.025 Uani 1 1 d . . .
O11 O 0.28722(13) 0.0223(3) 0.98227(15) 0.064 Uani 1 1 d . . .
C224 C 0.50860(12) -0.0913(3) 0.83797(17) 0.027 Uani 1 1 d . B .
C227 C 0.47140(12) 0.1226(3) 0.79969(16) 0.023 Uani 1 1 d . . .
H22A H 0.4981 0.1403 0.8033 0.027 Uiso 1 1 calc R . .
H22B H 0.4561 0.1276 0.7625 0.027 Uiso 1 1 calc R . .
C112 C 0.14799(12) 0.0088(3) 0.79043(15) 0.020 Uani 1 1 d . . .
C117 C 0.20588(12) 0.2025(3) 0.78731(16) 0.023 Uani 1 1 d . . .
H11A H 0.2332 0.2064 0.7879 0.027 Uiso 1 1 calc R . .
H11B H 0.1899 0.2297 0.7554 0.027 Uiso 1 1 calc R . .
C114 C 0.20990(12) -0.0265(3) 0.77329(16) 0.023 Uani 1 1 d . . .
C311 C 0.30523(12) 0.2627(3) 0.56265(17) 0.025 Uani 1 1 d . . .
C123 C 0.21473(14) 0.2353(3) 1.03622(17) 0.031 Uani 1 1 d . . .
H123 H 0.2128 0.2389 1.0705 0.037 Uiso 1 1 calc R . .
C301 C 0.28261(12) 0.1593(3) 0.68184(17) 0.025 Uani 1 1 d . . .
H30A H 0.2545 0.1626 0.6766 0.030 Uiso 1 1 calc R . .
H30B H 0.2952 0.1372 0.7170 0.030 Uiso 1 1 calc R . .
C22 C 0.09893(12) 0.0850(3) 0.62174(17) 0.026 Uani 1 1 d . . .
C223 C 0.47387(12) -0.1260(3) 0.84151(17) 0.027 Uani 1 1 d . . .
H223 H 0.4743 -0.1809 0.8499 0.032 Uiso 1 1 calc R . .
C126 C 0.22137(12) 0.2210(3) 0.93607(17) 0.025 Uani 1 1 d . . .
C17 C 0.03273(12) 0.3627(3) 0.70384(17) 0.025 Uani 1 1 d . . .
H17A H 0.0060 0.3480 0.7020 0.030 Uiso 1 1 calc R . .
H17B H 0.0491 0.3557 0.7404 0.030 Uiso 1 1 calc R . .
C25 C 0.02461(12) 0.0906(3) 0.63772(17) 0.028 Uani 1 1 d . . .
H25 H -0.0002 0.0936 0.6426 0.033 Uiso 1 1 calc R . .
C115 C 0.21957(12) 0.0546(3) 0.77594(16) 0.024 Uani 1 1 d . . .
H115 H 0.2436 0.0702 0.7718 0.029 Uiso 1 1 calc R . .
C225 C 0.50681(12) -0.0104(3) 0.82413(16) 0.024 Uani 1 1 d . . .
H225 H 0.5293 0.0147 0.8206 0.028 Uiso 1 1 calc R . .
C215 C 0.47045(14) 0.3962(3) 0.86187(18) 0.033 Uani 1 1 d . . .
H215 H 0.4929 0.4021 0.8511 0.040 Uiso 1 1 calc R . .
C252 C 0.36850(13) -0.1217(3) 0.78307(19) 0.041 Uani 1 1 d . . .
H25A H 0.3633 -0.0654 0.7740 0.062 Uiso 1 1 calc R . .
H25B H 0.3449 -0.1471 0.7858 0.062 Uiso 1 1 calc R . .
H25C H 0.3769 -0.1482 0.7559 0.062 Uiso 1 1 calc R . .
C124 C 0.25203(13) 0.2368(3) 1.03082(17) 0.028 Uani 1 1 d . . .
C313 C 0.26809(13) 0.2656(3) 0.47150(17) 0.031 Uani 1 1 d . . .
H313 H 0.2672 0.2659 0.4359 0.037 Uiso 1 1 calc R . .
C24 C 0.03422(12) 0.0217(3) 0.61270(17) 0.027 Uani 1 1 d . . .
C261 C 0.54680(14) -0.1409(3) 0.8500(2) 0.038 Uani 1 1 d . . .
C201 C 0.47065(13) 0.1626(3) 0.89016(17) 0.034 Uani 1 1 d . . .
H20A H 0.4553 0.1938 0.9081 0.041 Uiso 1 1 calc R . .
H20B H 0.4666 0.1057 0.8964 0.041 Uiso 1 1 calc R . .
C254 C 0.40813(14) -0.2190(3) 0.8496(2) 0.043 Uani 1 1 d . . .
H25D H 0.4284 -0.2252 0.8830 0.064 Uiso 1 1 calc R . .
H25E H 0.4162 -0.2452 0.8220 0.064 Uiso 1 1 calc R . .
H25F H 0.3842 -0.2434 0.8517 0.064 Uiso 1 1 calc R . .
C213 C 0.42863(14) 0.4431(3) 0.91043(19) 0.041 Uani 1 1 d . . .
H213 H 0.4222 0.4824 0.9317 0.049 Uiso 1 1 calc R . .
C316 C 0.27029(12) 0.2678(3) 0.57606(16) 0.023 Uani 1 1 d . A .
C133 C 0.07428(12) 0.0261(3) 0.76641(19) 0.035 Uani 1 1 d . . .
H13A H 0.0781 0.0836 0.7710 0.052 Uiso 1 1 calc R . .
H13B H 0.0511 0.0104 0.7755 0.052 Uiso 1 1 calc R . .
H13C H 0.0710 0.0120 0.7300 0.052 Uiso 1 1 calc R . .
C26 C 0.05056(12) 0.1535(3) 0.65519(16) 0.024 Uani 1 1 d . . .
C144 C 0.23814(13) -0.0913(3) 0.76429(18) 0.030 Uani 1 1 d . . .
C327 C 0.29904(12) 0.2861(3) 0.72777(16) 0.021 Uani 1 1 d . . .
H32A H 0.2725 0.2865 0.7307 0.026 Uiso 1 1 calc R . .
H32B H 0.3157 0.2566 0.7581 0.026 Uiso 1 1 calc R . .
C326 C 0.31349(12) 0.3717(3) 0.73026(16) 0.022 Uani 1 1 d . . .
C312 C 0.30490(13) 0.2645(3) 0.50930(17) 0.029 Uani 1 1 d . . .
C27 C 0.04073(12) 0.2215(3) 0.68706(17) 0.024 Uani 1 1 d . . .
H27A H 0.0133 0.2162 0.6858 0.029 Uiso 1 1 calc R . .
H27B H 0.0567 0.2153 0.7239 0.029 Uiso 1 1 calc R . .
C302 C 0.29022(13) 0.1038(3) 0.64017(18) 0.033 Uani 1 1 d . . .
H30C H 0.2802 0.0498 0.6434 0.039 Uiso 1 1 calc R . .
H30D H 0.2765 0.1243 0.6049 0.039 Uiso 1 1 calc R . .
C62 C -0.00154(15) -0.0831(3) 0.6478(2) 0.043 Uani 1 1 d . . .
H62A H -0.0194 -0.1283 0.6388 0.064 Uiso 1 1 calc R . .
H62B H -0.0128 -0.0412 0.6639 0.064 Uiso 1 1 calc R . .
H62C H 0.0230 -0.1004 0.6724 0.064 Uiso 1 1 calc R . .
C216 C 0.44830(13) 0.3270(3) 0.84838(16) 0.026 Uani 1 1 d . . .
C51 C 0.13810(13) 0.0737(3) 0.60934(18) 0.031 Uani 1 1 d . . .
C23 C 0.07103(12) 0.0228(3) 0.60518(17) 0.029 Uani 1 1 d . . .
H23 H 0.0778 -0.0213 0.5877 0.034 Uiso 1 1 calc R . .
C146 C 0.26162(13) -0.0604(3) 0.72852(19) 0.039 Uani 1 1 d . . .
H14A H 0.2438 -0.0465 0.6943 0.059 Uiso 1 1 calc R . .
H14B H 0.2794 -0.1020 0.7245 0.059 Uiso 1 1 calc R . .
H14C H 0.2764 -0.0132 0.7443 0.059 Uiso 1 1 calc R . .
C217 C 0.45977(12) 0.2629(3) 0.81583(16) 0.024 Uani 1 1 d . . .
H21A H 0.4444 0.2704 0.7788 0.028 Uiso 1 1 calc R . .
H21B H 0.4873 0.2703 0.8184 0.028 Uiso 1 1 calc R . .
C61 C 0.00572(14) -0.0500(3) 0.59711(19) 0.034 Uani 1 1 d . . .
C317 C 0.27172(12) 0.2880(3) 0.63215(16) 0.023 Uani 1 1 d . . .
H31A H 0.2787 0.3449 0.6378 0.028 Uiso 1 1 calc R . .
H31B H 0.2451 0.2824 0.6343 0.028 Uiso 1 1 calc R . .
C151 C 0.13941(14) 0.2218(3) 1.00395(19) 0.037 Uani 1 1 d . . .
C121 C 0.18414(12) 0.2241(3) 0.94304(16) 0.024 Uani 1 1 d . . .
C1 C 0.02315(13) 0.3172(3) 0.61212(16) 0.030 Uani 1 1 d . . .
H1A H 0.0011 0.2797 0.6035 0.036 Uiso 1 1 calc R . .
H1B H 0.0125 0.3719 0.6078 0.036 Uiso 1 1 calc R . .
C52 C 0.12955(14) 0.0759(3) 0.54826(18) 0.042 Uani 1 1 d . . .
H52A H 0.1537 0.0688 0.5398 0.063 Uiso 1 1 calc R . .
H52B H 0.1180 0.1273 0.5348 0.063 Uiso 1 1 calc R . .
H52C H 0.1116 0.0330 0.5323 0.063 Uiso 1 1 calc R . .
C232 C 0.33372(14) 0.3421(4) 0.8858(2) 0.049 Uani 1 1 d . . .
H23A H 0.3352 0.2996 0.8616 0.074 Uiso 1 1 calc R . .
H23B H 0.3260 0.3918 0.8664 0.074 Uiso 1 1 calc R . .
H23C H 0.3146 0.3279 0.9033 0.074 Uiso 1 1 calc R . .
C325 C 0.29325(14) 0.4333(3) 0.74713(16) 0.028 Uani 1 1 d . . .
H325 H 0.2704 0.4204 0.7555 0.033 Uiso 1 1 calc R . .
C222 C 0.43851(12) -0.0843(3) 0.83335(16) 0.023 Uani 1 1 d . . .
C221 C 0.43853(12) -0.0022(3) 0.82068(15) 0.022 Uani 1 1 d . . .
N6 N 0.52909(13) 0.1483(3) 0.96977(17) 0.055 Uani 1 1 d . . .
C21 C 0.08826(12) 0.1513(3) 0.64785(16) 0.024 Uani 1 1 d . . .
C125 C 0.25498(13) 0.2283(3) 0.98003(17) 0.030 Uani 1 1 d . . .
H125 H 0.2798 0.2275 0.9751 0.036 Uiso 1 1 calc R . .
C132 C 0.10272(14) -0.1090(3) 0.7942(2) 0.044 Uani 1 1 d . . .
H13D H 0.0791 -0.1233 0.8025 0.066 Uiso 1 1 calc R . .
H13E H 0.1247 -0.1386 0.8170 0.066 Uiso 1 1 calc R . .
H13F H 0.0997 -0.1224 0.7578 0.066 Uiso 1 1 calc R . .
C111 C 0.15868(11) 0.0903(3) 0.79176(15) 0.019 Uani 1 1 d . . .
C211 C 0.41466(13) 0.3166(3) 0.86483(17) 0.030 Uani 1 1 d . . .
C214 C 0.46020(15) 0.4586(3) 0.89158(18) 0.036 Uani 1 1 d . . .
C322 C 0.35981(13) 0.4730(3) 0.71674(17) 0.028 Uani 1 1 d . . .
C321 C 0.34706(12) 0.3925(3) 0.71573(16) 0.024 Uani 1 1 d . . .
C113 C 0.17418(12) -0.0472(3) 0.78096(16) 0.027 Uani 1 1 d . . .
H113 H 0.1674 -0.1019 0.7797 0.032 Uiso 1 1 calc R . .
C73 C 0.26957(14) 0.4822(4) 0.5162(2) 0.052 Uani 1 1 d . . .
H73A H 0.2697 0.4237 0.5203 0.062 Uiso 1 1 calc R . .
H73B H 0.2917 0.5043 0.5441 0.062 Uiso 1 1 calc R . .
C351 C 0.39283(13) 0.4969(3) 0.6935(2) 0.038 Uani 1 1 d . . .
C341 C 0.19270(14) 0.2722(3) 0.43962(19) 0.039 Uani 1 1 d . . .
C15 C -0.00051(14) 0.4966(3) 0.6778(2) 0.041 Uani 1 1 d . . .
H15 H -0.0240 0.4723 0.6783 0.049 Uiso 1 1 calc R . .
C304 C 0.35080(14) 0.0367(3) 0.68786(18) 0.037 Uani 1 1 d . . .
H30E H 0.3787 0.0337 0.6931 0.056 Uiso 1 1 calc R . .
H30F H 0.3389 -0.0150 0.6758 0.056 Uiso 1 1 calc R . .
H30G H 0.3463 0.0505 0.7208 0.056 Uiso 1 1 calc R . .
C54 C 0.17003(13) 0.1368(3) 0.63350(19) 0.037 Uani 1 1 d . . .
H54A H 0.1932 0.1245 0.6236 0.056 Uiso 1 1 calc R . .
H54B H 0.1764 0.1359 0.6716 0.056 Uiso 1 1 calc R . .
H54C H 0.1605 0.1898 0.6205 0.056 Uiso 1 1 calc R . .
C161 C 0.28840(14) 0.2429(3) 1.07996(18) 0.036 Uani 1 1 d . . .
C16 C 0.03330(13) 0.4500(3) 0.68942(17) 0.027 Uani 1 1 d . . .
C324 C 0.30608(15) 0.5129(3) 0.75184(18) 0.036 Uani 1 1 d . . .
C331 C 0.34339(14) 0.2706(3) 0.49356(18) 0.037 Uani 1 1 d . . .
C353 C 0.37765(14) 0.4801(3) 0.63357(19) 0.045 Uani 1 1 d . . .
H35A H 0.3977 0.4940 0.6176 0.068 Uiso 1 1 calc R . .
H35B H 0.3545 0.5121 0.6178 0.068 Uiso 1 1 calc R . .
H35C H 0.3713 0.4235 0.6277 0.068 Uiso 1 1 calc R . .
C253 C 0.38664(14) -0.0901(3) 0.88014(19) 0.040 Uani 1 1 d . . .
H25G H 0.3821 -0.0332 0.8731 0.060 Uiso 1 1 calc R . .
H25H H 0.4062 -0.0973 0.9141 0.060 Uiso 1 1 calc R . .
H25I H 0.3625 -0.1158 0.8805 0.060 Uiso 1 1 calc R . .
C212 C 0.40562(13) 0.3725(3) 0.89975(19) 0.036 Uani 1 1 d . . .
C303 C 0.33849(16) 0.0717(3) 0.59684(18) 0.041 Uani 1 1 d . . .
H30H H 0.3661 0.0691 0.6005 0.061 Uiso 1 1 calc R . .
H30I H 0.3258 0.1090 0.5689 0.061 Uiso 1 1 calc R . .
H30J H 0.3270 0.0188 0.5882 0.061 Uiso 1 1 calc R . .
C14 C -0.00060(16) 0.5773(3) 0.6655(3) 0.061 Uani 1 1 d . . .
C352 C 0.43087(13) 0.4471(3) 0.7188(2) 0.049 Uani 1 1 d . . .
H35D H 0.4509 0.4633 0.7033 0.074 Uiso 1 1 calc R . .
H35E H 0.4253 0.3903 0.7123 0.074 Uiso 1 1 calc R . .
H35F H 0.4400 0.4568 0.7565 0.074 Uiso 1 1 calc R . .
C314 C 0.23260(13) 0.2665(3) 0.48268(17) 0.031 Uani 1 1 d . A .
C251 C 0.40117(12) -0.1285(3) 0.83665(17) 0.026 Uani 1 1 d . . .
C315 C 0.23462(13) 0.2683(3) 0.53609(17) 0.029 Uani 1 1 d . . .
H315 H 0.2113 0.2699 0.5452 0.035 Uiso 1 1 calc R A .
C333 C 0.36795(15) 0.3432(3) 0.5213(2) 0.047 Uani 1 1 d . . .
H33A H 0.3738 0.3376 0.5591 0.070 Uiso 1 1 calc R . .
H33B H 0.3534 0.3924 0.5098 0.070 Uiso 1 1 calc R . .
H33C H 0.3921 0.3451 0.5123 0.070 Uiso 1 1 calc R . .
C153 C 0.11230(14) 0.2935(3) 0.9803(2) 0.045 Uani 1 1 d . . .
H15A H 0.0875 0.2867 0.9872 0.068 Uiso 1 1 calc R . .
H15B H 0.1079 0.2958 0.9426 0.068 Uiso 1 1 calc R . .
H15C H 0.1245 0.3431 0.9964 0.068 Uiso 1 1 calc R . .
C233 C 0.37191(16) 0.4203(4) 0.9653(2) 0.056 Uani 1 1 d . . .
H23D H 0.3973 0.4269 0.9914 0.084 Uiso 1 1 calc R . .
H23E H 0.3528 0.4064 0.9829 0.084 Uiso 1 1 calc R . .
H23F H 0.3643 0.4701 0.9460 0.084 Uiso 1 1 calc R . .
C323 C 0.33945(14) 0.5302(3) 0.73615(17) 0.036 Uani 1 1 d . . .
H323 H 0.3484 0.5835 0.7390 0.043 Uiso 1 1 calc R . .
C127 C 0.22488(12) 0.1980(3) 0.88246(17) 0.029 Uani 1 1 d . . .
H12A H 0.2525 0.2023 0.8843 0.034 Uiso 1 1 calc R . .
H12B H 0.2175 0.1414 0.8762 0.034 Uiso 1 1 calc R . .
C332 C 0.36843(15) 0.1925(4) 0.5093(2) 0.048 Uani 1 1 d . . .
H33D H 0.3746 0.1837 0.5469 0.072 Uiso 1 1 calc R . .
H33E H 0.3924 0.1983 0.5001 0.072 Uiso 1 1 calc R . .
H33F H 0.3538 0.1470 0.4905 0.072 Uiso 1 1 calc R . .
C53 C 0.15553(14) -0.0094(3) 0.6300(2) 0.049 Uani 1 1 d . . .
H53A H 0.1800 -0.0167 0.6224 0.074 Uiso 1 1 calc R . .
H53B H 0.1374 -0.0513 0.6128 0.074 Uiso 1 1 calc R . .
H53C H 0.1601 -0.0121 0.6677 0.074 Uiso 1 1 calc R . .
C241 C 0.48209(17) 0.5388(4) 0.9001(2) 0.051 Uani 1 1 d . . .
C11 C 0.06884(12) 0.4863(3) 0.68844(17) 0.027 Uani 1 1 d . . .
C31 C 0.10923(16) 0.6170(3) 0.6869(2) 0.048 Uani 1 1 d . . .
C64 C -0.03373(14) -0.0219(3) 0.5586(2) 0.048 Uani 1 1 d . . .
H64A H -0.0514 -0.0673 0.5491 0.073 Uiso 1 1 calc R . .
H64B H -0.0295 0.0001 0.5271 0.073 Uiso 1 1 calc R . .
H64C H -0.0450 0.0190 0.5754 0.073 Uiso 1 1 calc R . .
C12 C 0.07082(14) 0.5704(3) 0.6807(2) 0.036 Uani 1 1 d . . .
C134 C 0.11504(14) 0.0011(3) 0.86108(18) 0.040 Uani 1 1 d . . .
H13G H 0.1198 0.0582 0.8672 0.059 Uiso 1 1 calc R . .
H13H H 0.1369 -0.0290 0.8835 0.059 Uiso 1 1 calc R . .
H13I H 0.0914 -0.0137 0.8691 0.059 Uiso 1 1 calc R . .
C147 C 0.26702(14) -0.1133(3) 0.81815(19) 0.043 Uani 1 1 d . . .
H14D H 0.2849 -0.1543 0.8135 0.065 Uiso 1 1 calc R . .
H14E H 0.2527 -0.1337 0.8410 0.065 Uiso 1 1 calc R . .
H14F H 0.2817 -0.0660 0.8339 0.065 Uiso 1 1 calc R . .
C63 C 0.02191(16) -0.1185(3) 0.5710(2) 0.051 Uani 1 1 d . . .
H63A H 0.0031 -0.1621 0.5621 0.076 Uiso 1 1 calc R . .
H63B H 0.0462 -0.1379 0.5952 0.076 Uiso 1 1 calc R . .
H63C H 0.0266 -0.0987 0.5392 0.076 Uiso 1 1 calc R . .
C361 C 0.28365(18) 0.5783(3) 0.7717(2) 0.049 Uani 1 1 d . . .
C152 C 0.11921(16) 0.1429(3) 0.9787(2) 0.052 Uani 1 1 d . . .
H15D H 0.0940 0.1383 0.9846 0.078 Uiso 1 1 calc R . .
H15E H 0.1354 0.0973 0.9945 0.078 Uiso 1 1 calc R . .
H15F H 0.1157 0.1436 0.9411 0.078 Uiso 1 1 calc R . .
C32 C 0.13120(17) 0.5882(4) 0.6504(3) 0.067 Uani 1 1 d . . .
H32C H 0.1549 0.6194 0.6563 0.101 Uiso 1 1 calc R D .
H32D H 0.1150 0.5947 0.6142 0.101 Uiso 1 1 calc R . .
H32E H 0.1378 0.5319 0.6572 0.101 Uiso 1 1 calc R . .
C202 C 0.51274(14) 0.1815(4) 0.9159(2) 0.050 Uani 1 1 d . . .
H20C H 0.5279 0.1604 0.8938 0.060 Uiso 1 1 calc R . .
H20D H 0.5160 0.2400 0.9175 0.060 Uiso 1 1 calc R . .
C122 C 0.17966(13) 0.2287(3) 0.99464(17) 0.028 Uani 1 1 d . . .
C154 C 0.14386(16) 0.2191(4) 1.0639(2) 0.055 Uani 1 1 d . . .
H15G H 0.1183 0.2147 1.0687 0.083 Uiso 1 1 calc R . .
H15H H 0.1565 0.2679 1.0806 0.083 Uiso 1 1 calc R . .
H15I H 0.1596 0.1730 1.0797 0.083 Uiso 1 1 calc R . .
C231 C 0.37394(14) 0.3532(3) 0.9271(2) 0.042 Uani 1 1 d . . .
C354 C 0.40347(16) 0.5868(3) 0.7007(2) 0.057 Uani 1 1 d . . .
H35G H 0.4242 0.5983 0.6856 0.086 Uiso 1 1 calc R . .
H35H H 0.4122 0.5997 0.7380 0.086 Uiso 1 1 calc R . .
H35I H 0.3807 0.6189 0.6832 0.086 Uiso 1 1 calc R . .
C362 C 0.30493(19) 0.6597(4) 0.7821(3) 0.069 Uani 1 1 d . . .
H36A H 0.3300 0.6532 0.8089 0.104 Uiso 1 1 calc R . .
H36B H 0.2892 0.6982 0.7941 0.104 Uiso 1 1 calc R . .
H36C H 0.3090 0.6791 0.7499 0.104 Uiso 1 1 calc R . .
C334 C 0.33419(16) 0.2815(4) 0.43376(19) 0.054 Uani 1 1 d . . .
H33G H 0.3189 0.2361 0.4157 0.082 Uiso 1 1 calc R . .
H33H H 0.3584 0.2845 0.4249 0.082 Uiso 1 1 calc R . .
H33I H 0.3194 0.3306 0.4229 0.082 Uiso 1 1 calc R . .
C145 C 0.21605(15) -0.1683(3) 0.7387(2) 0.049 Uani 1 1 d . . .
H14G H 0.1979 -0.1550 0.7045 0.074 Uiso 1 1 calc R . .
H14H H 0.2018 -0.1901 0.7612 0.074 Uiso 1 1 calc R . .
H14I H 0.2347 -0.2078 0.7343 0.074 Uiso 1 1 calc R . .
C234 C 0.38614(17) 0.2735(4) 0.9607(2) 0.056 Uani 1 1 d . . .
H23G H 0.4116 0.2809 0.9865 0.085 Uiso 1 1 calc R . .
H23H H 0.3873 0.2293 0.9375 0.085 Uiso 1 1 calc R . .
H23I H 0.3670 0.2616 0.9786 0.085 Uiso 1 1 calc R . .
C342 C 0.16359(16) 0.2123(5) 0.4490(2) 0.085 Uani 1 1 d . A .
H34A H 0.1610 0.2207 0.4838 0.128 Uiso 1 1 calc R . .
H34B H 0.1728 0.1580 0.4465 0.128 Uiso 1 1 calc R . .
H34C H 0.1384 0.2198 0.4226 0.128 Uiso 1 1 calc R . .
C2 C 0.04534(15) 0.3053(5) 0.5749(2) 0.066 Uani 1 1 d U . .
H2A H 0.0294 0.3235 0.5401 0.079 Uiso 1 1 calc R . .
H2B H 0.0500 0.2476 0.5724 0.079 Uiso 1 1 calc R . .
C3 C 0.0780(2) 0.4319(4) 0.5724(2) 0.082 Uani 1 1 d . . .
H3A H 0.0624 0.4590 0.5913 0.123 Uiso 1 1 calc R . .
H3B H 0.0648 0.4349 0.5349 0.123 Uiso 1 1 calc R . .
H3C H 0.1033 0.4577 0.5803 0.123 Uiso 1 1 calc R . .
C33 C 0.13813(18) 0.6035(4) 0.7445(2) 0.075 Uani 1 1 d . . .
H33J H 0.1257 0.6213 0.7702 0.113 Uiso 1 1 calc R D .
H33K H 0.1619 0.6341 0.7488 0.113 Uiso 1 1 calc R . .
H33L H 0.1445 0.5469 0.7498 0.113 Uiso 1 1 calc R . .
C364 C 0.24358(18) 0.5903(4) 0.7294(3) 0.076 Uani 1 1 d . . .
H36D H 0.2289 0.6312 0.7412 0.113 Uiso 1 1 calc R . .
H36E H 0.2292 0.5402 0.7239 0.113 Uiso 1 1 calc R . .
H36F H 0.2476 0.6072 0.6966 0.113 Uiso 1 1 calc R . .
C13 C 0.03511(16) 0.6118(3) 0.6687(3) 0.059 Uani 1 1 d . . .
H13 H 0.0355 0.6673 0.6624 0.070 Uiso 1 1 calc R . .
C34 C 0.10378(19) 0.7088(4) 0.6824(3) 0.085 Uani 1 1 d . . .
H34D H 0.0897 0.7267 0.7061 0.128 Uiso 1 1 calc R D .
H34E H 0.0891 0.7228 0.6465 0.128 Uiso 1 1 calc R . .
H34F H 0.1291 0.7347 0.6918 0.128 Uiso 1 1 calc R . .
C72 C 0.22627(18) 0.4903(4) 0.5670(2) 0.059 Uani 1 1 d . . .
H72A H 0.2476 0.5075 0.5978 0.071 Uiso 1 1 calc R . .
H72B H 0.2243 0.4316 0.5679 0.071 Uiso 1 1 calc R . .
C242 C 0.4733(2) 0.5828(4) 0.8472(3) 0.093 Uani 1 1 d . . .
H24A H 0.4801 0.5486 0.8220 0.140 Uiso 1 1 calc R . .
H24B H 0.4884 0.6320 0.8520 0.140 Uiso 1 1 calc R . .
H24C H 0.4457 0.5957 0.8343 0.140 Uiso 1 1 calc R . .
C162 C 0.32511(17) 0.2641(5) 1.0654(2) 0.089 Uani 1 1 d . . .
H16A H 0.3215 0.3155 1.0474 0.133 Uiso 1 1 calc R . .
H16B H 0.3300 0.2229 1.0424 0.133 Uiso 1 1 calc R . .
H16C H 0.3472 0.2673 1.0972 0.133 Uiso 1 1 calc R . .
C274 C 0.22512(19) 0.0026(4) 0.9968(3) 0.075 Uani 1 1 d . . .
H27C H 0.1993 -0.0202 0.9812 0.113 Uiso 1 1 calc R . .
H27D H 0.2228 0.0597 1.0025 0.113 Uiso 1 1 calc R . .
H27E H 0.2376 -0.0235 1.0303 0.113 Uiso 1 1 calc R . .
C273 C 0.2494(2) -0.0103(4) 0.9604(3) 0.078 Uani 1 1 d . . .
H27F H 0.2514 -0.0679 0.9542 0.093 Uiso 1 1 calc R . .
H27G H 0.2366 0.0155 0.9264 0.093 Uiso 1 1 calc R . .
C4 C 0.10684(18) 0.3080(5) 0.5590(2) 0.076 Uani 1 1 d . . .
H4A H 0.1320 0.3345 0.5669 0.114 Uiso 1 1 calc R . .
H4B H 0.0934 0.3120 0.5215 0.114 Uiso 1 1 calc R . .
H4C H 0.1107 0.2519 0.5690 0.114 Uiso 1 1 calc R . .
C271 C 0.3508(2) 0.0521(4) 0.9768(3) 0.086 Uani 1 1 d . . .
H27H H 0.3667 0.0507 0.9532 0.129 Uiso 1 1 calc R . .
H27I H 0.3628 0.0189 1.0074 0.129 Uiso 1 1 calc R . .
H27J H 0.3489 0.1070 0.9879 0.129 Uiso 1 1 calc R . .
C272 C 0.3108(2) 0.0206(5) 0.9488(3) 0.087 Uani 1 1 d . . .
H27K H 0.2988 0.0534 0.9176 0.104 Uiso 1 1 calc R . .
H27L H 0.3128 -0.0347 0.9372 0.104 Uiso 1 1 calc R . .
C71 C 0.1887(2) 0.5278(4) 0.5682(3) 0.078 Uani 1 1 d . . .
H71A H 0.1832 0.5119 0.6003 0.116 Uiso 1 1 calc R . .
H71B H 0.1676 0.5099 0.5379 0.116 Uiso 1 1 calc R . .
H71C H 0.1909 0.5859 0.5673 0.116 Uiso 1 1 calc R . .
C363 C 0.2774(2) 0.5506(4) 0.8240(3) 0.088 Uani 1 1 d . . .
H36G H 0.3026 0.5433 0.8504 0.133 Uiso 1 1 calc R . .
H36H H 0.2632 0.5002 0.8184 0.133 Uiso 1 1 calc R . .
H36I H 0.2626 0.5910 0.8359 0.133 Uiso 1 1 calc R . .
C74 C 0.27354(18) 0.5033(5) 0.4634(3) 0.082 Uani 1 1 d . . .
H74A H 0.2979 0.4819 0.4606 0.123 Uiso 1 1 calc R . .
H74B H 0.2734 0.5613 0.4596 0.123 Uiso 1 1 calc R . .
H74C H 0.2519 0.4804 0.4359 0.123 Uiso 1 1 calc R . .
C244 C 0.5270(2) 0.5252(4) 0.9200(3) 0.085 Uani 1 1 d . . .
H24D H 0.5346 0.4914 0.8951 0.127 Uiso 1 1 calc R . .
H24E H 0.5341 0.4990 0.9541 0.127 Uiso 1 1 calc R . .
H24F H 0.5402 0.5765 0.9231 0.127 Uiso 1 1 calc R . .
C104 C 0.1638(3) 0.4048(4) 0.9078(2) 0.096 Uani 1 1 d U F .
H10C H 0.1393 0.3980 0.9156 0.144 Uiso 1 1 calc R . .
H10D H 0.1719 0.4605 0.9132 0.144 Uiso 1 1 calc R . .
H10E H 0.1835 0.3708 0.9310 0.144 Uiso 1 1 calc R . .
C203 C 0.50653(19) 0.1655(5) 1.0050(2) 0.097 Uani 1 1 d . . .
H20E H 0.5190 0.1411 1.0390 0.146 Uiso 1 1 calc R . .
H20F H 0.4804 0.1438 0.9904 0.146 Uiso 1 1 calc R . .
H20G H 0.5050 0.2232 1.0092 0.146 Uiso 1 1 calc R . .
C103 C 0.1310(2) 0.4418(4) 0.8228(3) 0.106 Uani 1 1 d U F .
H10F H 0.1064 0.4370 0.8303 0.159 Uiso 1 1 calc R . .
H10G H 0.1269 0.4328 0.7855 0.159 Uiso 1 1 calc R . .
H10H H 0.1416 0.4953 0.8321 0.159 Uiso 1 1 calc R . .
C343 C 0.1740(3) 0.3525(6) 0.4528(3) 0.050 Uani 0.70 1 d P A 1
H34G H 0.1746 0.3518 0.4894 0.075 Uiso 0.70 1 calc PR A 1
H34H H 0.1472 0.3566 0.4304 0.075 Uiso 0.70 1 calc PR A 1
H34I H 0.1888 0.3982 0.4467 0.075 Uiso 0.70 1 calc PR A 1
C350 C 0.1777(6) 0.3578(13) 0.4318(7) 0.050 Uani 0.30 1 d P A 2
H35J H 0.1742 0.3775 0.4643 0.075 Uiso 0.30 1 calc PR A 2
H35K H 0.1529 0.3592 0.4040 0.075 Uiso 0.30 1 calc PR A 2
H35L H 0.1964 0.3915 0.4221 0.075 Uiso 0.30 1 calc PR A 2
C164 C 0.28336(19) 0.3097(5) 1.1164(3) 0.104 Uani 1 1 d U . .
H16D H 0.2796 0.3605 1.0978 0.157 Uiso 1 1 calc R . .
H16E H 0.3065 0.3127 1.1469 0.157 Uiso 1 1 calc R . .
H16F H 0.2608 0.2982 1.1280 0.157 Uiso 1 1 calc R . .
C243 C 0.4722(2) 0.5937(4) 0.9398(3) 0.097 Uani 1 1 d . . .
H24G H 0.4870 0.6431 0.9430 0.146 Uiso 1 1 calc R . .
H24H H 0.4788 0.5671 0.9737 0.146 Uiso 1 1 calc R . .
H24I H 0.4445 0.6059 0.9279 0.146 Uiso 1 1 calc R . .
C204 C 0.5364(2) 0.0599(5) 0.9675(3) 0.100 Uani 1 1 d . . .
H20H H 0.5517 0.0501 0.9439 0.150 Uiso 1 1 calc R . .
H20I H 0.5116 0.0319 0.9547 0.150 Uiso 1 1 calc R . .
H20J H 0.5505 0.0406 1.0024 0.150 Uiso 1 1 calc R . .
C163 C 0.2946(2) 0.1633(5) 1.1085(3) 0.117 Uani 1 1 d U . .
H16G H 0.3175 0.1666 1.1393 0.175 Uiso 1 1 calc R . .
H16H H 0.2985 0.1216 1.0852 0.175 Uiso 1 1 calc R . .
H16I H 0.2719 0.1506 1.1193 0.175 Uiso 1 1 calc R . .
C344 C 0.1950(2) 0.2597(7) 0.3851(2) 0.131 Uani 1 1 d U A .
H34J H 0.2061 0.2071 0.3827 0.196 Uiso 1 1 calc R . .
H34K H 0.2114 0.3008 0.3770 0.196 Uiso 1 1 calc R . .
H34L H 0.1690 0.2629 0.3601 0.196 Uiso 1 1 calc R . .
C266 C 0.5803(3) -0.0928(7) 0.8425(5) 0.046 Uani 0.50 1 d P B 2
H26A H 0.5724 -0.0687 0.8077 0.069 Uiso 0.50 1 calc PR B 2
H26B H 0.6025 -0.1279 0.8460 0.069 Uiso 0.50 1 calc PR B 2
H26C H 0.5875 -0.0508 0.8690 0.069 Uiso 0.50 1 calc PR B 2
C262 C 0.5562(3) -0.1800(7) 0.9025(4) 0.045 Uani 0.50 1 d P B 2
H26D H 0.5335 -0.2092 0.9051 0.067 Uiso 0.50 1 calc PR B 2
H26E H 0.5634 -0.1393 0.9298 0.067 Uiso 0.50 1 calc PR B 2
H26F H 0.5778 -0.2170 0.9068 0.067 Uiso 0.50 1 calc PR B 2
C264 C 0.5370(3) -0.2123(6) 0.8028(4) 0.038 Uani 0.50 1 d P B 2
H26G H 0.5309 -0.1870 0.7685 0.057 Uiso 0.50 1 calc PR B 2
H26H H 0.5148 -0.2440 0.8046 0.057 Uiso 0.50 1 calc PR B 2
H26I H 0.5596 -0.2470 0.8082 0.057 Uiso 0.50 1 calc PR B 2
C265 C 0.5666(3) -0.1303(8) 0.8100(5) 0.060 Uani 0.50 1 d P B 1
H26J H 0.5657 -0.0741 0.8001 0.091 Uiso 0.50 1 calc PR B 1
H26K H 0.5536 -0.1624 0.7793 0.091 Uiso 0.50 1 calc PR B 1
H26L H 0.5936 -0.1473 0.8242 0.091 Uiso 0.50 1 calc PR B 1
C263 C 0.5458(3) -0.2235(8) 0.8713(6) 0.066 Uani 0.50 1 d P B 1
H26M H 0.5323 -0.2223 0.8978 0.099 Uiso 0.50 1 calc PR B 1
H26N H 0.5723 -0.2426 0.8872 0.099 Uiso 0.50 1 calc PR B 1
H26O H 0.5322 -0.2593 0.8430 0.099 Uiso 0.50 1 calc PR B 1
C267 C 0.5781(3) -0.0969(8) 0.9040(5) 0.068 Uani 0.50 1 d P B 1
H26P H 0.5674 -0.1001 0.9332 0.102 Uiso 0.50 1 calc PR B 1
H26Q H 0.5818 -0.0410 0.8964 0.102 Uiso 0.50 1 calc PR B 1
H26R H 0.6031 -0.1246 0.9133 0.102 Uiso 0.50 1 calc PR B 1
C42 C -0.04044(17) 0.6883(4) 0.6113(3) 0.070 Uani 1 1 d U . .
H42A H -0.0456 0.6507 0.5822 0.104 Uiso 1 1 calc R C 1
H42B H -0.0171 0.7189 0.6133 0.104 Uiso 1 1 calc R C 1
H42C H -0.0624 0.7246 0.6059 0.104 Uiso 1 1 calc R C 1
C443 C -0.0646(4) 0.6181(9) 0.6775(6) 0.058 Uani 0.50 1 d P D 2
H44A H -0.0653 0.5646 0.6916 0.086 Uiso 0.50 1 calc PR D 2
H44B H -0.0910 0.6378 0.6621 0.086 Uiso 0.50 1 calc PR D 2
H44C H -0.0504 0.6538 0.7056 0.086 Uiso 0.50 1 calc PR D 2
C442 C -0.0697(3) 0.5660(7) 0.5860(4) 0.050 Uani 0.50 1 d P D 2
H44D H -0.0742 0.5127 0.5977 0.074 Uiso 0.50 1 calc PR D 2
H44E H -0.0568 0.5616 0.5590 0.074 Uiso 0.50 1 calc PR D 2
H44F H -0.0945 0.5933 0.5717 0.074 Uiso 0.50 1 calc PR D 2
C441 C -0.0433(3) 0.6149(6) 0.6337(4) 0.032 Uani 0.50 1 d P D 2
C43 C -0.0260(3) 0.7056(6) 0.7072(4) 0.045 Uani 0.50 1 d P D 1
H43A H -0.0040 0.7377 0.7053 0.067 Uiso 0.50 1 calc PR D 1
H43B H -0.0201 0.6813 0.7418 0.067 Uiso 0.50 1 calc PR D 1
H43C H -0.0489 0.7396 0.7011 0.067 Uiso 0.50 1 calc PR D 1
C41 C -0.0341(3) 0.6396(6) 0.6653(5) 0.038 Uani 0.50 1 d P D 1
C44 C -0.0690(4) 0.5934(8) 0.6681(6) 0.058 Uani 0.50 1 d P D 1
H44G H -0.0747 0.5511 0.6418 0.087 Uiso 0.50 1 calc PR D 1
H44H H -0.0912 0.6292 0.6615 0.087 Uiso 0.50 1 calc PR D 1
H44I H -0.0637 0.5698 0.7028 0.087 Uiso 0.50 1 calc PR D 1
Ti2 Ti 0.13635(2) 0.25280(5) 0.82659(3) 0.020 Uani 1 1 d . F .
Ti4 Ti 0.35999(2) 0.22806(5) 0.67400(3) 0.022 Uani 1 1 d . . .
Ti1 Ti 0.11206(2) 0.32432(5) 0.68787(3) 0.022 Uani 1 1 d . . .
Ti3 Ti 0.38967(2) 0.15343(5) 0.81133(3) 0.023 Uani 1 1 d . . .
Cl1 Cl 0.17401(3) 0.35697(8) 0.67852(5) 0.033 Uani 1 1 d . . .
Cl2 Cl 0.07249(3) 0.27128(8) 0.83050(5) 0.036 Uani 1 1 d . . .
Cl3 Cl 0.33101(3) 0.11497(8) 0.82787(5) 0.033 Uani 1 1 d . . .
Cl4 Cl 0.42078(3) 0.19477(9) 0.66534(5) 0.043 Uani 1 1 d . . .
C101 C 0.21830(16) 0.3300(3) 0.8364(2) 0.050 Uani 1 1 d D . .
H10A H 0.2373 0.3387 0.8712 0.060 Uiso 1 1 calc R E 1
H10B H 0.2325 0.3326 0.8104 0.060 Uiso 1 1 calc R E 1
C102 C 0.1908(2) 0.3930(5) 0.8262(3) 0.050 Uani 0.70 1 d PDU F 1
H10I H 0.1784 0.3970 0.7881 0.060 Uiso 0.70 1 calc PR F 1
H10J H 0.2046 0.4436 0.8381 0.060 Uiso 0.70 1 calc PR F 1
C105 C 0.2028(5) 0.3863(12) 0.8636(8) 0.050 Uani 0.30 1 d P F 2
H10K H 0.2095 0.4402 0.8543 0.060 Uiso 0.30 1 calc PR F 2
H10L H 0.2156 0.3790 0.9014 0.060 Uiso 0.30 1 calc PR F 2

loop_
_atom_site_aniso_label
_atom_site_aniso_U_11
_atom_site_aniso_U_22
_atom_site_aniso_U_33
_atom_site_aniso_U_23
_atom_site_aniso_U_13
_atom_site_aniso_U_12
O7 0.018 0.023 0.030 0.007 0.011 0.003
O3 0.016 0.020 0.028 -0.003 0.011 -0.002
O2 0.017 0.033 0.026 -0.006 0.007 -0.002
O10 0.023 0.034 0.022 0.005 0.009 0.008
O6 0.022 0.039 0.027 -0.005 0.007 0.001
O4 0.021 0.029 0.022 0.003 0.006 -0.001
O9 0.019 0.025 0.031 0.002 0.009 -0.002
N7 0.018 0.016 0.023 0.000 0.006 -0.001
O1 0.023 0.026 0.032 0.006 0.012 -0.001
O8 0.016 0.026 0.025 0.002 0.007 0.004
N5 0.023 0.022 0.019 0.005 0.010 0.004
N3 0.020 0.018 0.028 -0.002 0.011 -0.002
O5 0.019 0.025 0.023 -0.003 0.008 -0.002
N4 0.029 0.021 0.033 0.002 0.016 0.003
N2 0.029 0.036 0.028 0.004 0.013 -0.004
O12 0.045 0.046 0.055 0.010 0.018 0.011
N1 0.021 0.024 0.029 0.005 0.011 0.002
N8 0.039 0.026 0.027 0.004 0.013 0.011
C226 0.019 0.022 0.023 0.004 0.009 0.000
C116 0.020 0.023 0.020 -0.003 0.008 -0.003
C131 0.021 0.024 0.031 0.004 0.010 -0.003
O11 0.095 0.055 0.047 0.000 0.028 0.000
C224 0.023 0.029 0.035 0.008 0.019 0.006
C227 0.021 0.027 0.023 0.004 0.012 -0.001
C112 0.020 0.021 0.019 0.001 0.006 -0.002
C117 0.017 0.025 0.029 -0.001 0.013 -0.001
C114 0.021 0.022 0.026 -0.003 0.007 0.002
C311 0.021 0.024 0.028 0.001 0.004 0.007
C123 0.046 0.028 0.021 0.002 0.013 0.000
C301 0.018 0.027 0.030 0.001 0.006 0.001
C22 0.022 0.029 0.026 0.003 0.008 0.003
C223 0.031 0.022 0.029 0.006 0.013 0.003
C126 0.023 0.023 0.026 -0.001 0.005 0.006
C17 0.018 0.028 0.030 0.003 0.012 -0.001
C25 0.020 0.033 0.034 0.006 0.012 0.004
C115 0.016 0.029 0.029 -0.002 0.011 0.003
C225 0.016 0.027 0.031 0.004 0.011 -0.003
C215 0.035 0.033 0.031 0.007 0.009 0.000
C252 0.028 0.045 0.050 0.011 0.010 -0.006
C124 0.029 0.026 0.027 0.004 0.005 0.007
C313 0.033 0.038 0.022 0.002 0.009 0.007
C24 0.025 0.030 0.026 0.004 0.008 -0.001
C261 0.032 0.032 0.059 0.018 0.026 0.007
C201 0.042 0.030 0.027 0.008 0.006 0.015
C254 0.034 0.036 0.063 0.009 0.021 -0.004
C213 0.044 0.038 0.038 -0.006 0.011 0.006
C316 0.024 0.017 0.027 0.000 0.005 0.004
C133 0.021 0.034 0.048 0.007 0.008 -0.003
C26 0.019 0.029 0.025 0.002 0.009 0.004
C144 0.029 0.025 0.039 -0.006 0.013 0.003
C327 0.018 0.023 0.025 -0.001 0.009 0.003
C326 0.028 0.017 0.022 0.001 0.010 0.001
C312 0.034 0.025 0.027 0.002 0.009 0.009
C27 0.016 0.027 0.031 0.003 0.010 0.002
C302 0.038 0.024 0.030 0.001 0.002 -0.001
C62 0.045 0.033 0.050 0.002 0.015 -0.012
C216 0.031 0.025 0.022 0.005 0.008 0.007
C51 0.021 0.041 0.032 -0.010 0.009 -0.001
C23 0.028 0.029 0.028 -0.002 0.007 0.004
C146 0.033 0.044 0.045 -0.008 0.019 0.011
C217 0.022 0.024 0.024 0.004 0.007 -0.002
C61 0.037 0.032 0.036 -0.001 0.013 -0.004
C317 0.016 0.026 0.027 0.003 0.004 0.007
C151 0.040 0.039 0.037 0.001 0.021 -0.010
C121 0.028 0.016 0.026 0.000 0.007 0.000
C1 0.028 0.038 0.025 0.001 0.007 0.002
C52 0.034 0.060 0.034 -0.016 0.014 -0.007
C232 0.034 0.060 0.053 -0.019 0.014 0.004
C325 0.039 0.023 0.025 0.002 0.017 0.004
C222 0.021 0.026 0.021 0.005 0.006 0.000
C221 0.020 0.027 0.017 0.003 0.002 0.001
N6 0.043 0.079 0.038 0.002 0.003 -0.001
C21 0.023 0.024 0.021 0.003 0.000 0.003
C125 0.029 0.026 0.033 -0.003 0.006 0.004
C132 0.036 0.028 0.071 0.001 0.022 -0.006
C111 0.017 0.021 0.018 0.000 0.004 0.000
C211 0.026 0.036 0.029 -0.002 0.007 0.007
C214 0.052 0.024 0.030 0.002 0.006 -0.002
C322 0.032 0.022 0.025 0.004 0.004 -0.005
C321 0.028 0.025 0.018 0.002 0.005 0.000
C113 0.025 0.027 0.027 -0.004 0.007 -0.004
C73 0.034 0.046 0.066 0.005 0.001 0.004
C351 0.030 0.032 0.048 0.015 0.006 -0.015
C341 0.035 0.032 0.037 0.004 -0.008 0.000
C15 0.028 0.038 0.067 0.019 0.027 0.008
C304 0.052 0.021 0.034 0.000 0.007 0.009
C54 0.021 0.056 0.037 -0.019 0.012 -0.003
C161 0.039 0.041 0.023 -0.005 0.002 0.000
C16 0.029 0.022 0.034 0.005 0.016 0.002
C324 0.057 0.027 0.029 -0.003 0.017 0.003
C331 0.036 0.051 0.029 0.009 0.018 0.019
C353 0.038 0.059 0.042 0.018 0.016 -0.004
C253 0.036 0.042 0.050 0.007 0.024 0.000
C212 0.028 0.042 0.035 -0.009 0.004 0.004
C303 0.061 0.033 0.030 -0.006 0.015 0.012
C14 0.043 0.033 0.124 0.042 0.048 0.011
C352 0.026 0.047 0.070 0.022 0.007 -0.010
C314 0.034 0.025 0.027 0.000 0.000 0.000
C251 0.020 0.028 0.034 0.006 0.012 -0.007
C315 0.027 0.028 0.030 0.002 0.005 -0.001
C333 0.042 0.064 0.041 0.014 0.025 0.003
C153 0.039 0.061 0.044 -0.003 0.025 0.003
C233 0.057 0.060 0.060 -0.032 0.031 -0.013
C323 0.055 0.020 0.029 0.003 0.006 -0.007
C127 0.022 0.029 0.032 -0.006 0.003 0.007
C332 0.048 0.062 0.042 0.007 0.026 0.026
C53 0.035 0.048 0.060 -0.013 0.007 0.013
C241 0.066 0.043 0.042 -0.001 0.013 -0.006
C11 0.024 0.031 0.028 0.006 0.012 0.000
C31 0.049 0.031 0.076 0.003 0.040 -0.006
C64 0.043 0.049 0.049 0.004 0.006 -0.019
C12 0.037 0.029 0.052 0.010 0.028 0.001
C134 0.036 0.050 0.039 0.009 0.020 -0.009
C147 0.040 0.046 0.046 0.002 0.015 0.016
C63 0.058 0.034 0.064 -0.014 0.026 -0.018
C361 0.080 0.025 0.048 -0.008 0.030 0.000
C152 0.061 0.046 0.057 -0.006 0.031 -0.022
C32 0.067 0.055 0.099 -0.025 0.054 -0.033
C202 0.039 0.067 0.046 0.010 0.017 -0.007
C122 0.033 0.024 0.026 0.000 0.007 0.001
C154 0.060 0.075 0.040 0.004 0.030 -0.019
C231 0.034 0.051 0.045 -0.016 0.017 0.000
C354 0.050 0.043 0.072 0.022 0.008 -0.016
C362 0.099 0.034 0.072 -0.021 0.022 0.010
C334 0.055 0.082 0.033 0.012 0.024 0.023
C145 0.046 0.032 0.075 -0.023 0.025 0.003
C234 0.060 0.066 0.049 0.010 0.025 0.002
C342 0.045 0.132 0.057 0.018 -0.015 -0.020
C2 0.042 0.117 0.032 0.010 0.003 -0.017
C3 0.152 0.051 0.032 0.007 0.012 -0.018
C33 0.068 0.088 0.075 -0.010 0.030 -0.041
C364 0.070 0.048 0.122 -0.023 0.049 0.009
C13 0.058 0.028 0.111 0.025 0.056 0.010
C34 0.067 0.041 0.164 -0.032 0.061 -0.014
C72 0.080 0.042 0.052 0.001 0.017 0.009
C242 0.164 0.038 0.065 0.007 0.015 -0.033
C162 0.048 0.166 0.041 -0.010 -0.003 -0.012
C274 0.074 0.066 0.078 0.005 0.012 -0.011
C273 0.104 0.051 0.062 0.004 0.003 0.009
C4 0.075 0.128 0.032 0.005 0.027 0.032
C271 0.116 0.067 0.105 0.002 0.079 0.004
C272 0.133 0.092 0.054 0.020 0.055 0.044
C71 0.097 0.069 0.089 0.013 0.061 0.016
C363 0.174 0.049 0.074 -0.007 0.087 0.018
C74 0.050 0.107 0.098 0.031 0.036 0.012
C244 0.095 0.057 0.099 -0.009 0.027 -0.035
C104 0.226 0.028 0.028 -0.008 0.030 -0.028
C203 0.070 0.182 0.037 -0.017 0.013 0.001
C103 0.171 0.025 0.068 -0.015 -0.045 0.035
C343 0.050 0.050 0.050 0.000 0.015 0.000
C350 0.050 0.050 0.050 0.000 0.015 0.000
C164 0.057 0.151 0.085 -0.079 -0.009 0.017
C243 0.153 0.050 0.107 -0.039 0.066 -0.031
C204 0.113 0.075 0.086 0.009 -0.008 0.020
C163 0.108 0.091 0.088 0.051 -0.065 -0.027
C344 0.058 0.297 0.027 0.005 -0.001 -0.021
C266 0.025 0.038 0.075 -0.005 0.016 0.014
C262 0.026 0.044 0.062 0.012 0.010 0.014
C264 0.043 0.014 0.071 0.003 0.040 0.004
C265 0.050 0.067 0.076 0.023 0.037 0.023
C263 0.036 0.045 0.120 0.036 0.031 0.014
C267 0.044 0.081 0.062 -0.009 -0.009 0.012
C42 0.044 0.076 0.085 0.031 0.015 0.024
C443 0.041 0.077 0.055 0.001 0.015 0.017
C442 0.045 0.061 0.040 0.016 0.010 0.002
C441 0.032 0.031 0.044 0.012 0.029 -0.005
C43 0.036 0.020 0.080 -0.003 0.021 0.009
C41 0.035 0.026 0.057 0.010 0.023 0.018
C44 0.028 0.066 0.080 0.014 0.017 0.030
Ti2 0.017 0.022 0.023 -0.001 0.008 0.001
Ti4 0.018 0.026 0.024 0.004 0.009 0.007
Ti1 0.017 0.029 0.023 0.002 0.007 -0.001
Ti3 0.019 0.026 0.027 0.007 0.011 0.004
Cl1 0.022 0.044 0.036 0.002 0.014 -0.005
Cl2 0.022 0.057 0.032 0.005 0.012 0.012
Cl3 0.025 0.039 0.039 0.008 0.017 0.001
Cl4 0.027 0.075 0.031 0.016 0.016 0.025
C101 0.050 0.050 0.050 0.000 0.015 0.000
C102 0.050 0.050 0.050 0.000 0.015 0.000
C105 0.050 0.050 0.050 0.000 0.015 0.000

loop_
_atom_type_symbol
_atom_type_description
_atom_type_scat_dispersion_real
_atom_type_scat_dispersion_imag
_atom_type_scat_source
C C 0.0033 0.0016 'International Tables Vol C Tables 4.2.6.8 and 6.1.1.4'
H H 0.0000 0.0000 'International Tables Vol C Tables 4.2.6.8 and 6.1.1.4'
N N 0.0061 0.0033 'International Tables Vol C Tables 4.2.6.8 and 6.1.1.4'
O O 0.0106 0.0060 'International Tables Vol C Tables 4.2.6.8 and 6.1.1.4'
Ti Ti 0.2776 0.4457 'International Tables Vol C Tables 4.2.6.8 and 6.1.1.4'
Cl Cl 0.1484 0.1585 'International Tables Vol C Tables 4.2.6.8 and 6.1.1.4'

loop_
_geom_angle_atom_site_label_1
_geom_angle_atom_site_label_2
_geom_angle_atom_site_label_3
_geom_angle
C221 O7 Ti3 143.8(3)
C111 O3 Ti2 143.3(2)
C21 O2 Ti1 143.7(3)
C311 O10 Ti4 143.7(3)
C211 O6 Ti3 142.1(3)
C121 O4 Ti2 143.1(3)
C321 O9 Ti4 143.1(3)
C301 N7 C317 111.1(3)
C301 N7 C327 106.7(3)
C317 N7 C327 107.1(3)
C301 N7 Ti4 108.0(2)
C317 N7 Ti4 113.9(2)
C327 N7 Ti4 109.8(2)
C11 O1 Ti1 141.7(3)
Ti3 O8 Ti4 171.18(18)
C201 N5 C217 113.9(3)
C201 N5 C227 112.1(3)
C217 N5 C227 107.1(3)
C201 N5 Ti3 106.0(3)
C217 N5 Ti3 108.8(2)
C227 N5 Ti3 108.8(2)
C117 N3 C127 105.9(3)
C117 N3 C101 108.0(3)
C127 N3 C101 109.9(3)
C117 N3 Ti2 108.4(2)
C127 N3 Ti2 114.1(3)
C101 N3 Ti2 110.4(3)
Ti1 O5 Ti2 168.53(18)
C104 N4 C103 104.1(5)
C104 N4 C105 89.9(8)
C103 N4 C105 124.1(9)
C104 N4 C102 123.2(5)
C103 N4 C102 98.0(5)
C104 N4 Ti2 118.0(3)
C103 N4 Ti2 110.3(3)
C105 N4 Ti2 109.4(8)
C102 N4 Ti2 101.3(4)
C3 N2 C2 110.9(5)
C3 N2 C4 107.8(5)
C2 N2 C4 107.1(5)
C3 N2 Ti1 115.1(3)
C2 N2 Ti1 103.9(3)
C4 N2 Ti1 111.7(3)
C72 O12 C73 112.7(4)
C1 N1 C27 110.3(3)
C1 N1 C17 109.5(3)
C27 N1 C17 105.8(3)
C1 N1 Ti1 115.9(3)
C27 N1 Ti1 107.6(2)
C17 N1 Ti1 107.0(2)
C303 N8 C302 108.0(4)
C303 N8 C304 106.7(4)
C302 N8 C304 108.7(4)
C303 N8 Ti4 113.5(3)
C302 N8 Ti4 108.0(3)
C304 N8 Ti4 111.8(3)
C225 C226 C221 119.8(4)
C225 C226 C227 120.7(4)
C221 C226 C227 119.5(4)
C111 C116 C115 118.6(4)
C111 C116 C117 121.1(4)
C115 C116 C117 120.3(4)
C132 C131 C133 107.5(4)
C132 C131 C134 108.2(4)
C133 C131 C134 110.2(4)
C132 C131 C112 112.3(4)
C133 C131 C112 110.3(4)
C134 C131 C112 108.3(3)
C272 O11 C273 114.9(5)
C225 C224 C223 116.4(4)
C225 C224 C261 122.4(4)
C223 C224 C261 121.1(4)
N5 C227 C226 114.4(3)
N5 C227 H22A 108.7
C226 C227 H22A 108.7
N5 C227 H22B 108.7
C226 C227 H22B 108.7
H22A C227 H22B 107.6
C113 C112 C111 116.9(4)
C113 C112 C131 121.4(4)
C111 C112 C131 121.5(4)
N3 C117 C116 113.4(3)
N3 C117 H11A 108.9
C116 C117 H11A 108.9
N3 C117 H11B 108.9
C116 C117 H11B 108.9
H11A C117 H11B 107.7
C115 C114 C113 117.2(4)
C115 C114 C144 121.2(4)
C113 C114 C144 121.5(4)
O10 C311 C316 116.9(4)
O10 C311 C312 121.9(4)
C316 C311 C312 121.2(4)
C124 C123 C122 125.5(4)
C124 C123 H123 117.3
C122 C123 H123 117.3
N7 C301 C302 110.1(4)
N7 C301 H30A 109.6
C302 C301 H30A 109.6
N7 C301 H30B 109.6
C302 C301 H30B 109.6
H30A C301 H30B 108.2
C23 C22 C21 116.7(4)
C23 C22 C51 116.6(4)
C21 C22 C51 126.6(4)
C224 C223 C222 124.5(4)
C224 C223 H223 117.7
C222 C223 H223 117.7
C121 C126 C125 119.7(4)
C121 C126 C127 119.2(4)
C125 C126 C127 120.5(4)
C16 C17 N1 114.6(3)
C16 C17 H17A 108.6
N1 C17 H17A 108.6
C16 C17 H17B 108.6
N1 C17 H17B 108.6
H17A C17 H17B 107.6
C26 C25 C24 122.2(4)
C26 C25 H25 118.9
C24 C25 H25 118.9
C114 C115 C116 121.8(4)
C114 C115 H115 119.1
C116 C115 H115 119.1
C224 C225 C226 122.0(4)
C224 C225 H225 119.0
C226 C225 H225 119.0
C216 C215 C214 121.7(5)
C216 C215 H215 119.1
C214 C215 H215 119.1
C251 C252 H25A 109.5
C251 C252 H25B 109.5
H25A C252 H25B 109.5
C251 C252 H25C 109.5
H25A C252 H25C 109.5
H25B C252 H25C 109.5
C123 C124 C125 117.3(4)
C123 C124 C161 120.4(4)
C125 C124 C161 122.2(4)
C314 C313 C312 124.9(4)
C314 C313 H313 117.5
C312 C313 H313 117.5
C23 C24 C25 115.6(4)
C23 C24 C61 123.4(4)
C25 C24 C61 120.9(4)
C265 C261 C262 135.9(7)
C265 C261 C263 117.5(8)
C262 C261 C266 113.4(7)
C263 C261 C266 130.7(7)
C265 C261 C224 112.5(6)
C262 C261 C224 111.1(5)
C263 C261 C224 116.6(5)
C266 C261 C224 112.5(5)
C265 C261 C264 65.1(7)
C262 C261 C264 109.2(7)
C263 C261 C264 67.1(7)
C266 C261 C264 105.6(6)
C224 C261 C264 104.5(5)
C265 C261 C267 102.8(8)
C262 C261 C267 59.3(7)
C263 C261 C267 99.2(8)
C266 C261 C267 62.3(6)
C224 C261 C267 105.2(5)
C264 C261 C267 150.3(6)
C202 C201 N5 117.8(4)
C202 C201 H20A 107.9
N5 C201 H20A 107.9
C202 C201 H20B 107.9
N5 C201 H20B 107.9
H20A C201 H20B 107.2
C251 C254 H25D 109.5
C251 C254 H25E 109.5
H25D C254 H25E 109.5
C251 C254 H25F 109.5
H25D C254 H25F 109.5
H25E C254 H25F 109.5
C214 C213 C212 124.7(5)
C214 C213 H213 117.6
C212 C213 H213 117.6
C315 C316 C311 119.3(4)
C315 C316 C317 119.9(4)
C311 C316 C317 119.9(4)
C131 C133 H13A 109.5
C131 C133 H13B 109.5
H13A C133 H13B 109.5
C131 C133 H13C 109.5
H13A C133 H13C 109.5
H13B C133 H13C 109.5
C25 C26 C21 120.3(4)
C25 C26 C27 120.2(4)
C21 C26 C27 119.2(4)
C147 C144 C146 108.4(4)
C147 C144 C114 108.0(4)
C146 C144 C114 111.8(4)
C147 C144 C145 108.8(4)
C146 C144 C145 107.8(4)
C114 C144 C145 111.8(4)
C326 C327 N7 114.2(3)
C326 C327 H32A 108.7
N7 C327 H32A 108.7
C326 C327 H32B 108.7
N7 C327 H32B 108.7
H32A C327 H32B 107.6
C325 C326 C321 118.3(4)
C325 C326 C327 119.8(4)
C321 C326 C327 121.9(4)
C313 C312 C311 116.1(4)
C313 C312 C331 121.7(4)
C311 C312 C331 122.1(4)
N1 C27 C26 115.1(3)
N1 C27 H27A 108.5
C26 C27 H27A 108.5
N1 C27 H27B 108.5
C26 C27 H27B 108.5
H27A C27 H27B 107.5
N8 C302 C301 109.8(3)
N8 C302 H30C 109.7
C301 C302 H30C 109.7
N8 C302 H30D 109.7
C301 C302 H30D 109.7
H30C C302 H30D 108.2
C61 C62 H62A 109.5
C61 C62 H62B 109.5
H62A C62 H62B 109.5
C61 C62 H62C 109.5
H62A C62 H62C 109.5
H62B C62 H62C 109.5
C215 C216 C211 120.0(4)
C215 C216 C217 120.0(4)
C211 C216 C217 120.0(4)
C54 C51 C53 106.9(4)
C54 C51 C22 115.9(4)
C53 C51 C22 109.1(4)
C54 C51 C52 107.7(4)
C53 C51 C52 108.7(4)
C22 C51 C52 108.4(4)
C24 C23 C22 125.3(4)
C24 C23 H23 117.4
C22 C23 H23 117.4
C144 C146 H14A 109.5
C144 C146 H14B 109.5
H14A C146 H14B 109.5
C144 C146 H14C 109.5
H14A C146 H14C 109.5
H14B C146 H14C 109.5
N5 C217 C216 114.4(3)
N5 C217 H21A 108.7
C216 C217 H21A 108.7
N5 C217 H21B 108.7
C216 C217 H21B 108.7
H21A C217 H21B 107.6
C63 C61 C24 112.5(4)
C63 C61 C64 108.7(4)
C24 C61 C64 110.1(4)
C63 C61 C62 108.6(4)
C24 C61 C62 108.2(4)
C64 C61 C62 108.7(4)
N7 C317 C316 120.2(3)
N7 C317 H31A 107.3
C316 C317 H31A 107.3
N7 C317 H31B 107.3
C316 C317 H31B 107.3
H31A C317 H31B 106.9
C122 C151 C153 112.4(4)
C122 C151 C152 109.3(4)
C153 C151 C152 108.9(4)
C122 C151 C154 111.0(4)
C153 C151 C154 107.1(4)
C152 C151 C154 108.0(4)
O4 C121 C126 117.2(4)
O4 C121 C122 121.6(4)
C126 C121 C122 121.2(4)
C2 C1 N1 113.7(4)
C2 C1 H1A 108.8
N1 C1 H1A 108.8
C2 C1 H1B 108.8
N1 C1 H1B 108.8
H1A C1 H1B 107.7
C51 C52 H52A 109.5
C51 C52 H52B 109.5
H52A C52 H52B 109.5
C51 C52 H52C 109.5
H52A C52 H52C 109.5
H52B C52 H52C 109.5
C231 C232 H23A 109.5
C231 C232 H23B 109.5
H23A C232 H23B 109.5
C231 C232 H23C 109.5
H23A C232 H23C 109.5
H23B C232 H23C 109.5
C324 C325 C326 122.1(4)
C324 C325 H325 119.0
C326 C325 H325 119.0
C223 C222 C221 116.8(4)
C223 C222 C251 120.8(4)
C221 C222 C251 122.4(4)
O7 C221 C222 122.5(4)
O7 C221 C226 116.9(4)
C222 C221 C226 120.6(4)
C203 N6 C202 114.9(5)
C203 N6 C204 111.1(6)
C202 N6 C204 110.4(5)
O2 C21 C22 123.3(4)
O2 C21 C26 116.8(4)
C22 C21 C26 119.8(4)
C124 C125 C126 121.0(4)
C124 C125 H125 119.5
C126 C125 H125 119.5
C131 C132 H13D 109.5
C131 C132 H13E 109.5
H13D C132 H13E 109.5
C131 C132 H13F 109.5
H13D C132 H13F 109.5
H13E C132 H13F 109.5
O3 C111 C116 116.7(4)
O3 C111 C112 121.7(4)
C116 C111 C112 121.6(4)
O6 C211 C216 118.9(4)
O6 C211 C212 120.4(4)
C216 C211 C212 120.6(5)
C213 C214 C215 116.3(5)
C213 C214 C241 122.9(5)
C215 C214 C241 120.7(5)
C323 C322 C321 116.8(4)
C323 C322 C351 121.7(4)
C321 C322 C351 121.3(4)
O9 C321 C322 121.2(4)
O9 C321 C326 117.1(4)
C322 C321 C326 121.6(4)
C112 C113 C114 123.8(4)
C112 C113 H113 118.1
C114 C113 H113 118.1
O12 C73 C74 109.4(4)
O12 C73 H73A 109.8
C74 C73 H73A 109.8
O12 C73 H73B 109.8
C74 C73 H73B 109.8
H73A C73 H73B 108.2
C354 C351 C353 107.5(4)
C354 C351 C322 113.0(5)
C353 C351 C322 107.1(4)
C354 C351 C352 108.0(4)
C353 C351 C352 109.6(5)
C322 C351 C352 111.5(4)
C344 C341 C350 96.9(8)
C344 C341 C342 108.2(5)
C350 C341 C342 113.9(9)
C344 C341 C314 113.6(5)
C350 C341 C314 111.8(9)
C342 C341 C314 111.5(4)
C344 C341 C343 119.2(6)
C342 C341 C343 99.0(5)
C314 C341 C343 104.4(5)
C14 C15 C16 122.1(5)
C14 C15 H15 119.0
C16 C15 H15 119.0
N8 C304 H30E 109.5
N8 C304 H30F 109.5
H30E C304 H30F 109.5
N8 C304 H30G 109.5
H30E C304 H30G 109.5
H30F C304 H30G 109.5
C51 C54 H54A 109.5
C51 C54 H54B 109.5
H54A C54 H54B 109.5
C51 C54 H54C 109.5
H54A C54 H54C 109.5
H54B C54 H54C 109.5
C163 C161 C164 110.2(6)
C163 C161 C162 108.9(6)
C164 C161 C162 106.0(5)
C163 C161 C124 109.0(4)
C164 C161 C124 110.8(4)
C162 C161 C124 111.9(4)
C15 C16 C11 119.2(4)
C15 C16 C17 120.9(4)
C11 C16 C17 119.8(4)
C325 C324 C323 116.9(4)
C325 C324 C361 120.5(5)
C323 C324 C361 122.5(5)
C334 C331 C333 108.4(4)
C334 C331 C332 107.4(4)
C333 C331 C332 108.9(4)
C334 C331 C312 110.9(4)
C333 C331 C312 110.2(4)
C332 C331 C312 110.9(4)
C351 C353 H35A 109.5
C351 C353 H35B 109.5
H35A C353 H35B 109.5
C351 C353 H35C 109.5
H35A C353 H35C 109.5
H35B C353 H35C 109.5
C251 C253 H25G 109.5
C251 C253 H25H 109.5
H25G C253 H25H 109.5
C251 C253 H25I 109.5
H25G C253 H25I 109.5
H25H C253 H25I 109.5
C213 C212 C211 116.0(5)
C213 C212 C231 122.8(4)
C211 C212 C231 121.1(5)
N8 C303 H30H 109.5
N8 C303 H30I 109.5
H30H C303 H30I 109.5
N8 C303 H30J 109.5
H30H C303 H30J 109.5
H30I C303 H30J 109.5
C15 C14 C13 117.0(5)
C15 C14 C41 125.6(6)
C13 C14 C41 114.6(6)
C15 C14 C441 115.4(6)
C13 C14 C441 125.4(5)
C351 C352 H35D 109.5
C351 C352 H35E 109.5
H35D C352 H35E 109.5
C351 C352 H35F 109.5
H35D C352 H35F 109.5
H35E C352 H35F 109.5
C313 C314 C315 116.7(4)
C313 C314 C341 123.0(4)
C315 C314 C341 120.2(4)
C254 C251 C253 107.7(4)
C254 C251 C252 107.6(4)
C253 C251 C252 109.0(4)
C254 C251 C222 112.9(4)
C253 C251 C222 109.9(4)
C252 C251 C222 109.7(4)
C316 C315 C314 121.7(4)
C316 C315 H315 119.1
C314 C315 H315 119.1
C331 C333 H33A 109.5
C331 C333 H33B 109.5
H33A C333 H33B 109.5
C331 C333 H33C 109.5
H33A C333 H33C 109.5
H33B C333 H33C 109.5
C151 C153 H15A 109.5
C151 C153 H15B 109.5
H15A C153 H15B 109.5
C151 C153 H15C 109.5
H15A C153 H15C 109.5
H15B C153 H15C 109.5
C231 C233 H23D 109.5
C231 C233 H23E 109.5
H23D C233 H23E 109.5
C231 C233 H23F 109.5
H23D C233 H23F 109.5
H23E C233 H23F 109.5
C322 C323 C324 124.0(5)
C322 C323 H323 118.0
C324 C323 H323 118.0
N3 C127 C126 117.7(4)
N3 C127 H12A 107.9
C126 C127 H12A 107.9
N3 C127 H12B 107.9
C126 C127 H12B 107.9
H12A C127 H12B 107.2
C331 C332 H33D 109.5
C331 C332 H33E 109.5
H33D C332 H33E 109.5
C331 C332 H33F 109.5
H33D C332 H33F 109.5
H33E C332 H33F 109.5
C51 C53 H53A 109.5
C51 C53 H53B 109.5
H53A C53 H53B 109.5
C51 C53 H53C 109.5
H53A C53 H53C 109.5
H53B C53 H53C 109.5
C243 C241 C214 114.2(5)
C243 C241 C242 109.0(6)
C214 C241 C242 109.1(5)
C243 C241 C244 106.8(5)
C214 C241 C244 110.9(5)
C242 C241 C244 106.6(6)
O1 C11 C12 123.5(4)
O1 C11 C16 116.0(4)
C12 C11 C16 120.4(4)
C32 C31 C34 110.2(5)
C32 C31 C12 113.4(5)
C34 C31 C12 113.6(5)
C32 C31 C33 105.2(5)
C34 C31 C33 104.2(5)
C12 C31 C33 109.4(4)
C61 C64 H64A 109.5
C61 C64 H64B 109.5
H64A C64 H64B 109.5
C61 C64 H64C 109.5
H64A C64 H64C 109.5
H64B C64 H64C 109.5
C13 C12 C11 115.7(4)
C13 C12 C31 120.1(5)
C11 C12 C31 124.1(4)
C131 C134 H13G 109.5
C131 C134 H13H 109.5
H13G C134 H13H 109.5
C131 C134 H13I 109.5
H13G C134 H13I 109.5
H13H C134 H13I 109.5
C144 C147 H14D 109.5
C144 C147 H14E 109.5
H14D C147 H14E 109.5
C144 C147 H14F 109.5
H14D C147 H14F 109.5
H14E C147 H14F 109.5
C61 C63 H63A 109.5
C61 C63 H63B 109.5
H63A C63 H63B 109.5
C61 C63 H63C 109.5
H63A C63 H63C 109.5
H63B C63 H63C 109.5
C362 C361 C324 113.6(5)
C362 C361 C363 107.5(5)
C324 C361 C363 109.5(5)
C362 C361 C364 108.5(5)
C324 C361 C364 108.0(4)
C363 C361 C364 109.7(6)
C151 C152 H15D 109.5
C151 C152 H15E 109.5
H15D C152 H15E 109.5
C151 C152 H15F 109.5
H15D C152 H15F 109.5
H15E C152 H15F 109.5
C31 C32 H32C 109.5
C31 C32 H32D 109.5
H32C C32 H32D 109.5
C31 C32 H32E 109.5
H32C C32 H32E 109.5
H32D C32 H32E 109.5
N6 C202 C201 114.4(4)
N6 C202 H20C 108.7
C201 C202 H20C 108.7
N6 C202 H20D 108.7
C201 C202 H20D 108.7
H20C C202 H20D 107.6
C123 C122 C121 115.1(4)
C123 C122 C151 122.5(4)
C121 C122 C151 122.3(4)
C151 C154 H15G 109.5
C151 C154 H15H 109.5
H15G C154 H15H 109.5
C151 C154 H15I 109.5
H15G C154 H15I 109.5
H15H C154 H15I 109.5
C233 C231 C232 109.9(4)
C233 C231 C212 110.6(4)
C232 C231 C212 110.5(4)
C233 C231 C234 107.2(5)
C232 C231 C234 109.9(5)
C212 C231 C234 108.7(4)
C351 C354 H35G 109.5
C351 C354 H35H 109.5
H35G C354 H35H 109.5
C351 C354 H35I 109.5
H35G C354 H35I 109.5
H35H C354 H35I 109.5
C361 C362 H36A 109.5
C361 C362 H36B 109.5
H36A C362 H36B 109.5
C361 C362 H36C 109.5
H36A C362 H36C 109.5
H36B C362 H36C 109.5
C331 C334 H33G 109.5
C331 C334 H33H 109.5
H33G C334 H33H 109.5
C331 C334 H33I 109.5
H33G C334 H33I 109.5
H33H C334 H33I 109.5
C144 C145 H14G 109.5
C144 C145 H14H 109.5
H14G C145 H14H 109.5
C144 C145 H14I 109.5
H14G C145 H14I 109.5
H14H C145 H14I 109.5
C231 C234 H23G 109.5
C231 C234 H23H 109.5
H23G C234 H23H 109.5
C231 C234 H23I 109.5
H23G C234 H23I 109.5
H23H C234 H23I 109.5
C341 C342 H34A 109.5
C341 C342 H34B 109.5
H34A C342 H34B 109.5
C341 C342 H34C 109.5
H34A C342 H34C 109.5
H34B C342 H34C 109.5
C1 C2 N2 114.7(5)
C1 C2 H2A 108.6
N2 C2 H2A 108.6
C1 C2 H2B 108.6
N2 C2 H2B 108.6
H2A C2 H2B 107.6
N2 C3 H3A 109.5
N2 C3 H3B 109.5
H3A C3 H3B 109.5
N2 C3 H3C 109.5
H3A C3 H3C 109.5
H3B C3 H3C 109.5
C31 C33 H33J 109.5
C31 C33 H33K 109.5
H33J C33 H33K 109.5
C31 C33 H33L 109.5
H33J C33 H33L 109.5
H33K C33 H33L 109.5
C361 C364 H36D 109.5
C361 C364 H36E 109.5
H36D C364 H36E 109.5
C361 C364 H36F 109.5
H36D C364 H36F 109.5
H36E C364 H36F 109.5
C14 C13 C12 125.1(5)
C14 C13 H13 117.4
C12 C13 H13 117.4
C31 C34 H34D 109.5
C31 C34 H34E 109.5
H34D C34 H34E 109.5
C31 C34 H34F 109.5
H34D C34 H34F 109.5
H34E C34 H34F 109.5
O12 C72 C71 108.8(5)
O12 C72 H72A 109.9
C71 C72 H72A 109.9
O12 C72 H72B 109.9
C71 C72 H72B 109.9
H72A C72 H72B 108.3
C241 C242 H24A 109.5
C241 C242 H24B 109.5
H24A C242 H24B 109.5
C241 C242 H24C 109.5
H24A C242 H24C 109.5
H24B C242 H24C 109.5
C161 C162 H16A 109.5
C161 C162 H16B 109.5
H16A C162 H16B 109.5
C161 C162 H16C 109.5
H16A C162 H16C 109.5
H16B C162 H16C 109.5
C273 C274 H27C 109.5
C273 C274 H27D 109.5
H27C C274 H27D 109.5
C273 C274 H27E 109.5
H27C C274 H27E 109.5
H27D C274 H27E 109.5
O11 C273 C274 110.6(5)
O11 C273 H27F 109.5
C274 C273 H27F 109.5
O11 C273 H27G 109.5
C274 C273 H27G 109.5
H27F C273 H27G 108.1
N2 C4 H4A 109.5
N2 C4 H4B 109.5
H4A C4 H4B 109.5
N2 C4 H4C 109.5
H4A C4 H4C 109.5
H4B C4 H4C 109.5
C272 C271 H27H 109.5
C272 C271 H27I 109.5
H27H C271 H27I 109.5
C272 C271 H27J 109.5
H27H C271 H27J 109.5
H27I C271 H27J 109.5
O11 C272 C271 110.5(6)
O11 C272 H27K 109.5
C271 C272 H27K 109.5
O11 C272 H27L 109.5
C271 C272 H27L 109.5
H27K C272 H27L 108.1
C72 C71 H71A 109.5
C72 C71 H71B 109.5
H71A C71 H71B 109.5
C72 C71 H71C 109.5
H71A C71 H71C 109.5
H71B C71 H71C 109.5
C361 C363 H36G 109.5
C361 C363 H36H 109.5
H36G C363 H36H 109.5
C361 C363 H36I 109.5
H36G C363 H36I 109.5
H36H C363 H36I 109.5
C73 C74 H74A 109.5
C73 C74 H74B 109.5
H74A C74 H74B 109.5
C73 C74 H74C 109.5
H74A C74 H74C 109.5
H74B C74 H74C 109.5
C241 C244 H24D 109.5
C241 C244 H24E 109.5
H24D C244 H24E 109.5
C241 C244 H24F 109.5
H24D C244 H24F 109.5
H24E C244 H24F 109.5
N4 C104 H10C 109.5
N4 C104 H10D 109.5
H10C C104 H10D 109.5
N4 C104 H10E 109.5
H10C C104 H10E 109.5
H10D C104 H10E 109.5
N6 C203 H20E 109.5
N6 C203 H20F 109.5
H20E C203 H20F 109.5
N6 C203 H20G 109.5
H20E C203 H20G 109.5
H20F C203 H20G 109.5
N4 C103 H10F 109.5
N4 C103 H10G 109.5
H10F C103 H10G 109.5
N4 C103 H10H 109.5
H10F C103 H10H 109.5
H10G C103 H10H 109.5
C341 C343 H34G 109.5
C341 C343 H34H 109.5
H34G C343 H34H 109.5
C341 C343 H34I 109.5
H34G C343 H34I 109.5
H34H C343 H34I 109.5
C341 C350 H35J 109.5
C341 C350 H35K 109.5
H35J C350 H35K 109.5
C341 C350 H35L 109.5
H35J C350 H35L 109.5
H35K C350 H35L 109.5
C161 C164 H16D 109.5
C161 C164 H16E 109.5
H16D C164 H16E 109.5
C161 C164 H16F 109.5
H16D C164 H16F 109.5
H16E C164 H16F 109.5
C241 C243 H24G 109.5
C241 C243 H24H 109.5
H24G C243 H24H 109.5
C241 C243 H24I 109.5
H24G C243 H24I 109.5
H24H C243 H24I 109.5
N6 C204 H20H 109.5
N6 C204 H20I 109.5
H20H C204 H20I 109.5
N6 C204 H20J 109.5
H20H C204 H20J 109.5
H20I C204 H20J 109.5
C161 C163 H16G 109.5
C161 C163 H16H 109.5
H16G C163 H16H 109.5
C161 C163 H16I 109.5
H16G C163 H16I 109.5
H16H C163 H16I 109.5
C341 C344 H34J 109.5
C341 C344 H34K 109.5
H34J C344 H34K 109.5
C341 C344 H34L 109.5
H34J C344 H34L 109.5
H34K C344 H34L 109.5
C261 C266 H26A 109.5
C261 C266 H26B 109.5
H26A C266 H26B 109.5
C261 C266 H26C 109.5
H26A C266 H26C 109.5
H26B C266 H26C 109.5
C261 C262 H26D 109.5
C261 C262 H26E 109.5
H26D C262 H26E 109.5
C261 C262 H26F 109.5
H26D C262 H26F 109.5
H26E C262 H26F 109.5
C261 C264 H26G 109.5
C261 C264 H26H 109.5
H26G C264 H26H 109.5
C261 C264 H26I 109.5
H26G C264 H26I 109.5
H26H C264 H26I 109.5
C261 C265 H26J 109.5
C261 C265 H26K 109.5
H26J C265 H26K 109.5
C261 C265 H26L 109.5
H26J C265 H26L 109.5
H26K C265 H26L 109.5
C261 C263 H26M 109.5
C261 C263 H26N 109.5
H26M C263 H26N 109.5
C261 C263 H26O 109.5
H26M C263 H26O 109.5
H26N C263 H26O 109.5
C261 C267 H26P 109.5
C261 C267 H26Q 109.5
H26P C267 H26Q 109.5
C261 C267 H26R 109.5
H26P C267 H26R 109.5
H26Q C267 H26R 109.5
C441 C42 H42A 75.8
C41 C42 H42A 109.5
C441 C42 H42B 128.3
C41 C42 H42B 109.5
H42A C42 H42B 109.5
C441 C42 H42C 116.9
C41 C42 H42C 109.5
H42A C42 H42C 109.5
H42B C42 H42C 109.5
C441 C443 H44A 109.5
C441 C443 H44B 109.5
H44A C443 H44B 109.5
C441 C443 H44C 109.5
H44A C443 H44C 109.5
H44B C443 H44C 109.5
C441 C442 H44D 109.5
C441 C442 H44E 109.5
H44D C442 H44E 109.5
C441 C442 H44F 109.5
H44D C442 H44F 109.5
H44E C442 H44F 109.5
C42 C441 C442 102.5(8)
C42 C441 C443 114.0(9)
C442 C441 C443 107.8(9)
C42 C441 C14 112.6(7)
C442 C441 C14 117.6(8)
C443 C441 C14 102.7(8)
C41 C43 H43A 109.5
C41 C43 H43B 109.5
H43A C43 H43B 109.5
C41 C43 H43C 109.5
H43A C43 H43C 109.5
H43B C43 H43C 109.5
C44 C41 C43 108.0(10)
C44 C41 C14 108.2(9)
C43 C41 C14 119.4(8)
C44 C41 C42 114.4(9)
C43 C41 C42 103.6(8)
C14 C41 C42 103.4(7)
C41 C44 H44G 109.5
C41 C44 H44H 109.5
H44G C44 H44H 109.5
C41 C44 H44I 109.5
H44G C44 H44I 109.5
H44H C44 H44I 109.5
O3 Ti2 O4 95.76(13)
O3 Ti2 O5 93.26(13)
O4 Ti2 O5 169.01(13)
O3 Ti2 N3 83.74(12)
O4 Ti2 N3 84.05(12)
O5 Ti2 N3 90.72(12)
O3 Ti2 N4 160.09(12)
O4 Ti2 N4 87.07(13)
O5 Ti2 N4 82.33(13)
N3 Ti2 N4 76.94(13)
O3 Ti2 Cl2 103.27(9)
O4 Ti2 Cl2 89.51(9)
O5 Ti2 Cl2 94.53(9)
N3 Ti2 Cl2 170.96(10)
N4 Ti2 Cl2 96.44(10)
O9 Ti4 O10 95.26(14)
O9 Ti4 O8 93.31(13)
O10 Ti4 O8 168.38(13)
O9 Ti4 N7 84.09(12)
O10 Ti4 N7 85.72(12)
O8 Ti4 N7 87.37(12)
O9 Ti4 Cl4 104.41(10)
O10 Ti4 Cl4 93.33(9)
O8 Ti4 Cl4 92.13(9)
N7 Ti4 Cl4 171.51(10)
O9 Ti4 N8 161.69(13)
O10 Ti4 N8 85.77(13)
O8 Ti4 N8 83.64(13)
N7 Ti4 N8 77.75(13)
Cl4 Ti4 N8 93.76(10)
O5 Ti1 O2 95.88(13)
O5 Ti1 O1 96.85(13)
O2 Ti1 O1 163.66(13)
O5 Ti1 N1 97.87(12)
O2 Ti1 N1 83.58(13)
O1 Ti1 N1 84.57(13)
O5 Ti1 Cl1 100.75(9)
O2 Ti1 Cl1 95.45(9)
O1 Ti1 Cl1 92.19(9)
N1 Ti1 Cl1 161.35(10)
O5 Ti1 N2 171.37(12)
O2 Ti1 N2 80.54(13)
O1 Ti1 N2 85.41(13)
N1 Ti1 N2 73.99(12)
Cl1 Ti1 N2 87.46(9)
O8 Ti3 O6 105.20(14)
O8 Ti3 O7 106.90(13)
O6 Ti3 O7 146.07(13)
O8 Ti3 N5 101.37(12)
O6 Ti3 N5 80.61(13)
O7 Ti3 N5 82.58(13)
O8 Ti3 Cl3 102.75(10)
O6 Ti3 Cl3 91.73(10)
O7 Ti3 Cl3 91.72(9)
N5 Ti3 Cl3 155.84(9)
C105 C101 N3 113.9(9)
C102 C101 N3 115.1(5)
C105 C101 H10A 71.5
C102 C101 H10A 108.5
N3 C101 H10A 108.5
C105 C101 H10B 135.5
C102 C101 H10B 108.5
N3 C101 H10B 108.5
H10A C101 H10B 107.5
C101 C102 N4 114.0(6)
C101 C102 H10I 108.8
N4 C102 H10I 108.8
C101 C102 H10J 108.8
N4 C102 H10J 108.8
H10I C102 H10J 107.7
C101 C105 N4 115.8(13)
C101 C105 H10K 108.3
N4 C105 H10K 108.3
C101 C105 H10L 108.3
N4 C105 H10L 108.3
H10K C105 H10L 107.4

loop_
_geom_bond_atom_site_label_1
_geom_bond_atom_site_label_2
_geom_bond_distance
O7 C221 1.360(5)
O7 Ti3 1.860(3)
O3 C111 1.362(5)
O3 Ti2 1.810(3)
O2 C21 1.351(5)
O2 Ti1 1.872(3)
O10 C311 1.357(5)
O10 Ti4 1.842(3)
O6 C211 1.357(5)
O6 Ti3 1.852(3)
O4 C121 1.351(5)
O4 Ti2 1.872(3)
O9 C321 1.361(5)
O9 Ti4 1.810(3)
N7 C301 1.487(5)
N7 C317 1.497(5)
N7 C327 1.501(5)
N7 Ti4 2.234(3)
O1 C11 1.354(5)
O1 Ti1 1.902(3)
O8 Ti3 1.738(3)
O8 Ti4 1.937(3)
N5 C201 1.492(5)
N5 C217 1.493(5)
N5 C227 1.503(5)
N5 Ti3 2.224(3)
N3 C117 1.499(5)
N3 C127 1.501(5)
N3 C101 1.512(6)
N3 Ti2 2.252(3)
O5 Ti1 1.787(3)
O5 Ti2 1.920(3)
N4 C104 1.441(6)
N4 C103 1.443(7)
N4 C105 1.518(18)
N4 C102 1.538(8)
N4 Ti2 2.311(4)
N2 C3 1.455(7)
N2 C2 1.458(6)
N2 C4 1.466(6)
N2 Ti1 2.529(4)
O12 C72 1.395(6)
O12 C73 1.409(6)
N1 C1 1.495(5)
N1 C27 1.498(5)
N1 C17 1.512(5)
N1 Ti1 2.237(3)
N8 C303 1.479(5)
N8 C302 1.480(6)
N8 C304 1.484(5)
N8 Ti4 2.339(4)
C226 C225 1.385(6)
C226 C221 1.398(6)
C226 C227 1.504(6)
C116 C111 1.392(6)
C116 C115 1.400(6)
C116 C117 1.506(6)
C131 C132 1.523(6)
C131 C133 1.529(6)
C131 C134 1.532(6)
C131 C112 1.541(6)
O11 C272 1.391(7)
O11 C273 1.400(7)
C224 C225 1.378(6)
C224 C223 1.390(6)
C224 C261 1.534(6)
C227 H22A 0.9700
C227 H22B 0.9700
C112 C113 1.388(6)
C112 C111 1.392(6)
C117 H11A 0.9700
C117 H11B 0.9700
C114 C115 1.375(6)
C114 C113 1.390(6)
C114 C144 1.533(6)
C311 C316 1.395(6)
C311 C312 1.405(6)
C123 C124 1.378(6)
C123 C122 1.392(6)
C123 H123 0.9300
C301 C302 1.517(6)
C301 H30A 0.9700
C301 H30B 0.9700
C22 C23 1.400(6)
C22 C21 1.405(6)
C22 C51 1.537(6)
C223 C222 1.392(6)
C223 H223 0.9300
C126 C121 1.393(6)
C126 C125 1.395(6)
C126 C127 1.506(6)
C17 C16 1.489(6)
C17 H17A 0.9700
C17 H17B 0.9700
C25 C26 1.371(6)
C25 C24 1.407(6)
C25 H25 0.9300
C115 H115 0.9300
C225 H225 0.9300
C215 C216 1.369(6)
C215 C214 1.406(7)
C215 H215 0.9300
C252 C251 1.536(6)
C252 H25A 0.9600
C252 H25B 0.9600
C252 H25C 0.9600
C124 C125 1.383(6)
C124 C161 1.531(6)
C313 C314 1.382(6)
C313 C312 1.384(6)
C313 H313 0.9300
C24 C23 1.383(6)
C24 C61 1.530(6)
C261 C265 1.448(11)
C261 C262 1.470(11)
C261 C263 1.477(12)
C261 C266 1.494(11)
C261 C264 1.672(11)
C261 C267 1.683(12)
C201 C202 1.477(6)
C201 H20A 0.9700
C201 H20B 0.9700
C254 C251 1.532(7)
C254 H25D 0.9600
C254 H25E 0.9600
C254 H25F 0.9600
C213 C214 1.384(7)
C213 C212 1.400(7)
C213 H213 0.9300
C316 C315 1.381(6)
C316 C317 1.503(6)
C133 H13A 0.9600
C133 H13B 0.9600
C133 H13C 0.9600
C26 C21 1.413(6)
C26 C27 1.504(6)
C144 C147 1.522(6)
C144 C146 1.526(6)
C144 C145 1.536(7)
C327 C326 1.494(6)
C327 H32A 0.9700
C327 H32B 0.9700
C326 C325 1.394(6)
C326 C321 1.404(6)
C312 C331 1.551(6)
C27 H27A 0.9700
C27 H27B 0.9700
C302 H30C 0.9700
C302 H30D 0.9700
C62 C61 1.538(6)
C62 H62A 0.9600
C62 H62B 0.9600
C62 H62C 0.9600
C216 C211 1.403(6)
C216 C217 1.494(6)
C51 C54 1.528(6)
C51 C53 1.533(7)
C51 C52 1.547(6)
C23 H23 0.9300
C146 H14A 0.9600
C146 H14B 0.9600
C146 H14C 0.9600
C217 H21A 0.9700
C217 H21B 0.9700
C61 C63 1.524(7)
C61 C64 1.532(7)
C317 H31A 0.9700
C317 H31B 0.9700
C151 C122 1.530(6)
C151 C153 1.533(7)
C151 C152 1.536(7)
C151 C154 1.541(6)
C121 C122 1.420(6)
C1 C2 1.448(7)
C1 H1A 0.9700
C1 H1B 0.9700
C52 H52A 0.9600
C52 H52B 0.9600
C52 H52C 0.9600
C232 C231 1.523(7)
C232 H23A 0.9600
C232 H23B 0.9600
C232 H23C 0.9600
C325 C324 1.381(7)
C325 H325 0.9300
C222 C221 1.393(6)
C222 C251 1.541(6)
N6 C203 1.430(7)
N6 C202 1.468(6)
N6 C204 1.484(8)
C125 H125 0.9300
C132 H13D 0.9600
C132 H13E 0.9600
C132 H13F 0.9600
C211 C212 1.408(6)
C214 C241 1.516(7)
C322 C323 1.379(6)
C322 C321 1.398(6)
C322 C351 1.534(6)
C113 H113 0.9300
C73 C74 1.484(8)
C73 H73A 0.9700
C73 H73B 0.9700
C351 C354 1.525(7)
C351 C353 1.532(7)
C351 C352 1.549(7)
C341 C344 1.481(8)
C341 C350 1.50(2)
C341 C342 1.505(8)
C341 C314 1.527(6)
C341 C343 1.566(10)
C15 C14 1.369(7)
C15 C16 1.380(6)
C15 H15 0.9300
C304 H30E 0.9600
C304 H30F 0.9600
C304 H30G 0.9600
C54 H54A 0.9600
C54 H54B 0.9600
C54 H54C 0.9600
C161 C163 1.495(8)
C161 C164 1.507(7)
C161 C162 1.510(7)
C16 C11 1.406(6)
C324 C323 1.401(7)
C324 C361 1.525(7)
C331 C334 1.521(6)
C331 C333 1.529(7)
C331 C332 1.548(7)
C353 H35A 0.9600
C353 H35B 0.9600
C353 H35C 0.9600
C253 C251 1.532(6)
C253 H25G 0.9600
C253 H25H 0.9600
C253 H25I 0.9600
C212 C231 1.546(7)
C303 H30H 0.9600
C303 H30I 0.9600
C303 H30J 0.9600
C14 C13 1.371(7)
C14 C41 1.572(11)
C14 C441 1.617(11)
C352 H35D 0.9600
C352 H35E 0.9600
C352 H35F 0.9600
C314 C315 1.389(6)
C315 H315 0.9300
C333 H33A 0.9600
C333 H33B 0.9600
C333 H33C 0.9600
C153 H15A 0.9600
C153 H15B 0.9600
C153 H15C 0.9600
C233 C231 1.512(7)
C233 H23D 0.9600
C233 H23E 0.9600
C233 H23F 0.9600
C323 H323 0.9300
C127 H12A 0.9700
C127 H12B 0.9700
C332 H33D 0.9600
C332 H33E 0.9600
C332 H33F 0.9600
C53 H53A 0.9600
C53 H53B 0.9600
C53 H53C 0.9600
C241 C243 1.503(8)
C241 C242 1.518(8)
C241 C244 1.538(8)
C11 C12 1.406(7)
C31 C32 1.491(7)
C31 C34 1.524(8)
C31 C12 1.532(7)
C31 C33 1.570(8)
C64 H64A 0.9600
C64 H64B 0.9600
C64 H64C 0.9600
C12 C13 1.391(7)
C134 H13G 0.9600
C134 H13H 0.9600
C134 H13I 0.9600
C147 H14D 0.9600
C147 H14E 0.9600
C147 H14F 0.9600
C63 H63A 0.9600
C63 H63B 0.9600
C63 H63C 0.9600
C361 C362 1.524(8)
C361 C363 1.531(7)
C361 C364 1.532(8)
C152 H15D 0.9600
C152 H15E 0.9600
C152 H15F 0.9600
C32 H32C 0.9600
C32 H32D 0.9600
C32 H32E 0.9600
C202 H20C 0.9700
C202 H20D 0.9700
C154 H15G 0.9600
C154 H15H 0.9600
C154 H15I 0.9600
C231 C234 1.569(7)
C354 H35G 0.9600
C354 H35H 0.9600
C354 H35I 0.9600
C362 H36A 0.9600
C362 H36B 0.9600
C362 H36C 0.9600
C334 H33G 0.9600
C334 H33H 0.9600
C334 H33I 0.9600
C145 H14G 0.9600
C145 H14H 0.9600
C145 H14I 0.9600
C234 H23G 0.9600
C234 H23H 0.9600
C234 H23I 0.9600
C342 H34A 0.9600
C342 H34B 0.9600
C342 H34C 0.9600
C2 H2A 0.9700
C2 H2B 0.9700
C3 H3A 0.9600
C3 H3B 0.9600
C3 H3C 0.9600
C33 H33J 0.9600
C33 H33K 0.9600
C33 H33L 0.9600
C364 H36D 0.9600
C364 H36E 0.9600
C364 H36F 0.9600
C13 H13 0.9300
C34 H34D 0.9600
C34 H34E 0.9600
C34 H34F 0.9600
C72 C71 1.483(8)
C72 H72A 0.9700
C72 H72B 0.9700
C242 H24A 0.9600
C242 H24B 0.9600
C242 H24C 0.9600
C162 H16A 0.9600
C162 H16B 0.9600
C162 H16C 0.9600
C274 C273 1.491(8)
C274 H27C 0.9600
C274 H27D 0.9600
C274 H27E 0.9600
C273 H27F 0.9700
C273 H27G 0.9700
C4 H4A 0.9600
C4 H4B 0.9600
C4 H4C 0.9600
C271 C272 1.484(9)
C271 H27H 0.9600
C271 H27I 0.9600
C271 H27J 0.9600
C272 H27K 0.9700
C272 H27L 0.9700
C71 H71A 0.9600
C71 H71B 0.9600
C71 H71C 0.9600
C363 H36G 0.9600
C363 H36H 0.9600
C363 H36I 0.9600
C74 H74A 0.9600
C74 H74B 0.9600
C74 H74C 0.9600
C244 H24D 0.9600
C244 H24E 0.9600
C244 H24F 0.9600
C104 H10C 0.9600
C104 H10D 0.9600
C104 H10E 0.9600
C203 H20E 0.9600
C203 H20F 0.9600
C203 H20G 0.9600
C103 H10F 0.9600
C103 H10G 0.9600
C103 H10H 0.9600
C343 H34G 0.9600
C343 H34H 0.9600
C343 H34I 0.9600
C350 H35J 0.9600
C350 H35K 0.9600
C350 H35L 0.9600
C164 H16D 0.9600
C164 H16E 0.9600
C164 H16F 0.9600
C243 H24G 0.9600
C243 H24H 0.9600
C243 H24I 0.9600
C204 H20H 0.9600
C204 H20I 0.9600
C204 H20J 0.9600
C163 H16G 0.9600
C163 H16H 0.9600
C163 H16I 0.9600
C344 H34J 0.9600
C344 H34K 0.9600
C344 H34L 0.9600
C266 H26A 0.9600
C266 H26B 0.9600
C266 H26C 0.9600
C262 H26D 0.9600
C262 H26E 0.9600
C262 H26F 0.9600
C264 H26G 0.9600
C264 H26H 0.9600
C264 H26I 0.9600
C265 H26J 0.9600
C265 H26K 0.9600
C265 H26L 0.9600
C263 H26M 0.9600
C263 H26N 0.9600
C263 H26O 0.9600
C267 H26P 0.9600
C267 H26Q 0.9600
C267 H26R 0.9600
C42 C441 1.361(11)
C42 C41 1.589(12)
C42 H42A 0.9600
C42 H42B 0.9600
C42 H42C 0.9600
C443 C441 1.564(17)
C443 H44A 0.9600
C443 H44B 0.9600
C443 H44C 0.9600
C442 C441 1.549(14)
C442 H44D 0.9600
C442 H44E 0.9600
C442 H44F 0.9600
C43 C41 1.515(14)
C43 H43A 0.9600
C43 H43B 0.9600
C43 H43C 0.9600
C41 C44 1.476(18)
C44 H44G 0.9600
C44 H44H 0.9600
C44 H44I 0.9600
Ti2 Cl2 2.3261(13)
Ti4 Cl4 2.3093(13)
Ti1 Cl1 2.3542(13)
Ti3 Cl3 2.3462(13)
C101 C105 1.386(19)
C101 C102 1.395(8)
C101 H10A 0.9700
C101 H10B 0.9700
C102 H10I 0.9700
C102 H10J 0.9700
C105 H10K 0.9700
C105 H10L 0.9700

loop_
_geom_torsion_atom_site_label_1
_geom_torsion_atom_site_label_2
_geom_torsion_atom_site_label_3
_geom_torsion_atom_site_label_4
_geom_torsion
C201 N5 C227 C226 47.4(5)
C217 N5 C227 C226 173.1(3)
Ti3 N5 C227 C226 -69.5(4)
C225 C226 C227 N5 -130.9(4)
C221 C226 C227 N5 49.4(5)
C132 C131 C112 C113 -9.1(6)
C133 C131 C112 C113 -129.0(4)
C134 C131 C112 C113 110.3(5)
C132 C131 C112 C111 175.1(4)
C133 C131 C112 C111 55.2(5)
C134 C131 C112 C111 -65.5(5)
C127 N3 C117 C116 55.7(4)
C101 N3 C117 C116 173.3(4)
Ti2 N3 C117 C116 -67.1(4)
C111 C116 C117 N3 48.4(5)
C115 C116 C117 N3 -130.4(4)
Ti4 O10 C311 C316 20.8(7)
Ti4 O10 C311 C312 -159.6(4)
C317 N7 C301 C302 77.4(4)
C327 N7 C301 C302 -166.2(3)
Ti4 N7 C301 C302 -48.2(4)
C225 C224 C223 C222 -1.6(7)
C261 C224 C223 C222 177.3(4)
C1 N1 C17 C16 -56.3(5)
C27 N1 C17 C16 -175.2(3)
Ti1 N1 C17 C16 70.2(4)
C113 C114 C115 C116 -1.6(6)
C144 C114 C115 C116 -179.4(4)
C111 C116 C115 C114 1.2(6)
C117 C116 C115 C114 180.0(4)
C223 C224 C225 C226 1.3(7)
C261 C224 C225 C226 -177.5(4)
C221 C226 C225 C224 0.3(6)
C227 C226 C225 C224 -179.3(4)
C122 C123 C124 C125 -2.4(8)
C122 C123 C124 C161 -179.1(5)
C26 C25 C24 C23 -2.2(6)
C26 C25 C24 C61 175.8(4)
C225 C224 C261 C265 -48.0(9)
C223 C224 C261 C265 133.2(8)
C225 C224 C261 C262 125.6(7)
C223 C224 C261 C262 -53.2(8)
C225 C224 C261 C263 171.9(8)
C223 C224 C261 C263 -6.8(10)
C225 C224 C261 C266 -2.7(8)
C223 C224 C261 C266 178.5(6)
C225 C224 C261 C264 -116.7(6)
C223 C224 C261 C264 64.5(6)
C225 C224 C261 C267 63.2(7)
C223 C224 C261 C267 -115.6(7)
C217 N5 C201 C202 -55.0(6)
C227 N5 C201 C202 66.8(6)
Ti3 N5 C201 C202 -174.6(4)
O10 C311 C316 C315 -175.4(4)
C312 C311 C316 C315 4.9(7)
O10 C311 C316 C317 15.9(6)
C312 C311 C316 C317 -163.7(4)
C24 C25 C26 C21 0.7(7)
C24 C25 C26 C27 -173.2(4)
C115 C114 C144 C147 85.6(5)
C113 C114 C144 C147 -92.2(5)
C115 C114 C144 C146 -33.7(6)
C113 C114 C144 C146 148.6(4)
C115 C114 C144 C145 -154.7(4)
C113 C114 C144 C145 27.6(6)
C301 N7 C327 C326 -178.8(3)
C317 N7 C327 C326 -59.8(4)
Ti4 N7 C327 C326 64.4(4)
N7 C327 C326 C325 135.2(4)
N7 C327 C326 C321 -44.5(5)
C314 C313 C312 C311 1.1(7)
C314 C313 C312 C331 -174.9(5)
O10 C311 C312 C313 176.0(4)
C316 C311 C312 C313 -4.4(7)
O10 C311 C312 C331 -8.0(7)
C316 C311 C312 C331 171.6(4)
C1 N1 C27 C26 57.8(4)
C17 N1 C27 C26 176.2(3)
Ti1 N1 C27 C26 -69.6(4)
C25 C26 C27 N1 -132.2(4)
C21 C26 C27 N1 53.8(5)
C303 N8 C302 C301 -159.6(4)
C304 N8 C302 C301 85.0(4)
Ti4 N8 C302 C301 -36.5(4)
N7 C301 C302 N8 58.3(5)
C214 C215 C216 C211 -0.8(7)
C214 C215 C216 C217 178.8(4)
C23 C22 C51 C54 -172.9(4)
C21 C22 C51 C54 7.3(7)
C23 C22 C51 C53 -52.3(5)
C21 C22 C51 C53 127.9(5)
C23 C22 C51 C52 66.0(5)
C21 C22 C51 C52 -113.8(5)
C25 C24 C23 C22 2.0(7)
C61 C24 C23 C22 -175.9(4)
C21 C22 C23 C24 -0.3(7)
C51 C22 C23 C24 179.9(4)
C201 N5 C217 C216 -48.8(5)
C227 N5 C217 C216 -173.4(3)
Ti3 N5 C217 C216 69.2(4)
C215 C216 C217 N5 141.5(4)
C211 C216 C217 N5 -39.0(5)
C23 C24 C61 C63 -1.8(6)
C25 C24 C61 C63 -179.5(4)
C23 C24 C61 C64 -123.1(5)
C25 C24 C61 C64 59.1(6)
C23 C24 C61 C62 118.2(5)
C25 C24 C61 C62 -59.5(6)
C301 N7 C317 C316 -74.7(5)
C327 N7 C317 C316 169.2(4)
Ti4 N7 C317 C316 47.6(5)
C315 C316 C317 N7 140.6(4)
C311 C316 C317 N7 -50.8(6)
Ti2 O4 C121 C126 -26.4(7)
Ti2 O4 C121 C122 152.1(4)
C125 C126 C121 O4 173.9(4)
C127 C126 C121 O4 -14.7(6)
C125 C126 C121 C122 -4.7(7)
C127 C126 C121 C122 166.8(4)
C27 N1 C1 C2 -97.7(5)
C17 N1 C1 C2 146.1(5)
Ti1 N1 C1 C2 24.9(6)
C321 C326 C325 C324 -2.5(6)
C327 C326 C325 C324 177.8(4)
C224 C223 C222 C221 0.1(7)
C224 C223 C222 C251 178.3(4)
Ti3 O7 C221 C222 161.9(3)
Ti3 O7 C221 C226 -17.3(6)
C223 C222 C221 O7 -177.6(4)
C251 C222 C221 O7 4.3(6)
C223 C222 C221 C226 1.6(6)
C251 C222 C221 C226 -176.5(4)
C225 C226 C221 O7 177.4(4)
C227 C226 C221 O7 -3.0(6)
C225 C226 C221 C222 -1.9(6)
C227 C226 C221 C222 177.8(4)
Ti1 O2 C21 C22 165.4(3)
Ti1 O2 C21 C26 -10.7(7)
C23 C22 C21 O2 -177.3(4)
C51 C22 C21 O2 2.5(7)
C23 C22 C21 C26 -1.3(6)
C51 C22 C21 C26 178.5(4)
C25 C26 C21 O2 177.3(4)
C27 C26 C21 O2 -8.7(6)
C25 C26 C21 C22 1.1(6)
C27 C26 C21 C22 175.1(4)
C123 C124 C125 C126 1.9(7)
C161 C124 C125 C126 178.5(4)
C121 C126 C125 C124 1.5(7)
C127 C126 C125 C124 -169.8(4)
Ti2 O3 C111 C116 -22.3(6)
Ti2 O3 C111 C112 155.5(3)
C115 C116 C111 O3 178.0(3)
C117 C116 C111 O3 -0.8(6)
C115 C116 C111 C112 0.1(6)
C117 C116 C111 C112 -178.7(4)
C113 C112 C111 O3 -178.6(3)
C131 C112 C111 O3 -2.7(6)
C113 C112 C111 C116 -0.9(6)
C131 C112 C111 C116 175.1(4)
Ti3 O6 C211 C216 3.2(7)
Ti3 O6 C211 C212 -173.2(3)
C215 C216 C211 O6 177.0(4)
C217 C216 C211 O6 -2.5(6)
C215 C216 C211 C212 -6.7(7)
C217 C216 C211 C212 173.8(4)
C212 C213 C214 C215 -3.3(7)
C212 C213 C214 C241 174.5(5)
C216 C215 C214 C213 5.6(7)
C216 C215 C214 C241 -172.3(4)
Ti4 O9 C321 C322 -160.5(3)
Ti4 O9 C321 C326 17.1(6)
C323 C322 C321 O9 -178.2(4)
C351 C322 C321 O9 6.3(6)
C323 C322 C321 C326 4.3(6)
C351 C322 C321 C326 -171.3(4)
C325 C326 C321 O9 -179.1(4)
C327 C326 C321 O9 0.6(6)
C325 C326 C321 C322 -1.4(6)
C327 C326 C321 C322 178.2(4)
C111 C112 C113 C114 0.5(6)
C131 C112 C113 C114 -175.5(4)
C115 C114 C113 C112 0.7(6)
C144 C114 C113 C112 178.5(4)
C72 O12 C73 C74 174.1(5)
C323 C322 C351 C354 7.1(6)
C321 C322 C351 C354 -177.5(4)
C323 C322 C351 C353 -111.1(5)
C321 C322 C351 C353 64.3(5)
C323 C322 C351 C352 129.0(5)
C321 C322 C351 C352 -55.7(6)
C123 C124 C161 C163 73.3(7)
C125 C124 C161 C163 -103.2(6)
C123 C124 C161 C164 -48.1(7)
C125 C124 C161 C164 135.3(6)
C123 C124 C161 C162 -166.1(5)
C125 C124 C161 C162 17.3(7)
C14 C15 C16 C11 -0.3(8)
C14 C15 C16 C17 178.6(5)
N1 C17 C16 C15 123.5(5)
N1 C17 C16 C11 -57.6(5)
C326 C325 C324 C323 3.3(7)
C326 C325 C324 C361 -178.5(4)
C313 C312 C331 C334 2.5(7)
C311 C312 C331 C334 -173.3(5)
C313 C312 C331 C333 122.6(5)
C311 C312 C331 C333 -53.2(6)
C313 C312 C331 C332 -116.8(5)
C311 C312 C331 C332 67.4(6)
C214 C213 C212 C211 -3.6(7)
C214 C213 C212 C231 172.3(5)
O6 C211 C212 C213 -175.1(4)
C216 C211 C212 C213 8.6(7)
O6 C211 C212 C231 8.8(7)
C216 C211 C212 C231 -167.4(4)
C16 C15 C14 C13 -4.4(10)
C16 C15 C14 C41 -164.3(7)
C16 C15 C14 C441 159.6(6)
C312 C313 C314 C315 1.6(8)
C312 C313 C314 C341 176.7(5)
C344 C341 C314 C313 12.0(8)
C350 C341 C314 C313 -96.5(9)
C342 C341 C314 C313 134.6(6)
C343 C341 C314 C313 -119.4(6)
C344 C341 C314 C315 -173.1(6)
C350 C341 C314 C315 78.4(10)
C342 C341 C314 C315 -50.5(7)
C343 C341 C314 C315 55.5(6)
C223 C222 C251 C254 0.2(6)
C221 C222 C251 C254 178.3(4)
C223 C222 C251 C253 120.5(5)
C221 C222 C251 C253 -61.5(5)
C223 C222 C251 C252 -119.7(5)
C221 C222 C251 C252 58.3(6)
C311 C316 C315 C314 -2.0(7)
C317 C316 C315 C314 166.6(4)
C313 C314 C315 C316 -1.2(7)
C341 C314 C315 C316 -176.4(4)
C321 C322 C323 C324 -3.5(7)
C351 C322 C323 C324 172.0(4)
C325 C324 C323 C322 -0.2(7)
C361 C324 C323 C322 -178.3(4)
C117 N3 C127 C126 -172.1(4)
C101 N3 C127 C126 71.6(5)
Ti2 N3 C127 C126 -53.0(5)
C121 C126 C127 N3 54.2(6)
C125 C126 C127 N3 -134.4(4)
C213 C214 C241 C243 11.7(8)
C215 C214 C241 C243 -170.5(5)
C213 C214 C241 C242 -110.5(6)
C215 C214 C241 C242 67.2(7)
C213 C214 C241 C244 132.5(5)
C215 C214 C241 C244 -49.8(7)
Ti1 O1 C11 C12 -157.9(4)
Ti1 O1 C11 C16 21.1(6)
C15 C16 C11 O1 -173.1(4)
C17 C16 C11 O1 7.9(6)
C15 C16 C11 C12 6.0(7)
C17 C16 C11 C12 -173.0(4)
O1 C11 C12 C13 172.5(5)
C16 C11 C12 C13 -6.5(7)
O1 C11 C12 C31 -10.1(8)
C16 C11 C12 C31 170.9(5)
C32 C31 C12 C13 -123.0(6)
C34 C31 C12 C13 3.8(8)
C33 C31 C12 C13 119.8(6)
C32 C31 C12 C11 59.7(7)
C34 C31 C12 C11 -173.5(5)
C33 C31 C12 C11 -57.4(7)
C325 C324 C361 C362 171.6(5)
C323 C324 C361 C362 -10.3(7)
C325 C324 C361 C363 51.5(7)
C323 C324 C361 C363 -130.4(6)
C325 C324 C361 C364 -67.9(6)
C323 C324 C361 C364 110.2(6)
C203 N6 C202 C201 -50.5(8)
C204 N6 C202 C201 76.1(7)
N5 C201 C202 N6 -167.0(4)
C124 C123 C122 C121 -0.6(7)
C124 C123 C122 C151 175.9(5)
O4 C121 C122 C123 -174.4(4)
C126 C121 C122 C123 4.1(7)
O4 C121 C122 C151 9.2(7)
C126 C121 C122 C151 -172.3(4)
C153 C151 C122 C123 117.3(5)
C152 C151 C122 C123 -121.7(5)
C154 C151 C122 C123 -2.6(7)
C153 C151 C122 C121 -66.5(6)
C152 C151 C122 C121 54.5(6)
C154 C151 C122 C121 173.5(5)
C213 C212 C231 C233 0.3(7)
C211 C212 C231 C233 176.0(5)
C213 C212 C231 C232 122.1(5)
C211 C212 C231 C232 -62.1(6)
C213 C212 C231 C234 -117.2(5)
C211 C212 C231 C234 58.6(6)
N1 C1 C2 N2 -48.1(7)
C3 N2 C2 C1 -81.5(6)
C4 N2 C2 C1 161.1(5)
Ti1 N2 C2 C1 42.8(6)
C15 C14 C13 C12 3.7(11)
C41 C14 C13 C12 165.8(7)
C441 C14 C13 C12 -158.5(7)
C11 C12 C13 C14 1.7(9)
C31 C12 C13 C14 -175.8(6)
C73 O12 C72 C71 179.3(5)
C272 O11 C273 C274 -173.8(5)
C273 O11 C272 C271 -176.8(6)
C41 C42 C441 C442 164.8(13)
C41 C42 C441 C443 48.5(10)
C41 C42 C441 C14 -67.9(10)
C15 C14 C441 C42 -164.8(7)
C13 C14 C441 C42 -2.4(12)
C41 C14 C441 C42 78.3(12)
C15 C14 C441 C442 -46.1(10)
C13 C14 C441 C442 116.4(9)
C41 C14 C441 C442 -162.9(14)
C15 C14 C441 C443 72.1(10)
C13 C14 C441 C443 -125.5(9)
C41 C14 C441 C443 -44.8(10)
C15 C14 C41 C44 -13.1(13)
C13 C14 C41 C44 -173.4(9)
C441 C14 C41 C44 68.9(12)
C15 C14 C41 C43 110.9(10)
C13 C14 C41 C43 -49.5(11)
C441 C14 C41 C43 -167.1(16)
C15 C14 C41 C42 -134.8(7)
C13 C14 C41 C42 64.9(9)
C441 C14 C41 C42 -52.8(9)
C441 C42 C41 C44 -52.5(11)
C441 C42 C41 C43 -169.9(14)
C441 C42 C41 C14 64.9(10)
C111 O3 Ti2 O4 -82.2(4)
C111 O3 Ti2 O5 91.5(4)
C111 O3 Ti2 N3 1.2(4)
C111 O3 Ti2 N4 15.2(7)
C111 O3 Ti2 Cl2 -173.0(4)
C121 O4 Ti2 O3 104.2(5)
C121 O4 Ti2 O5 -40.8(9)
C121 O4 Ti2 N3 21.1(5)
C121 O4 Ti2 N4 -56.0(5)
C121 O4 Ti2 Cl2 -152.5(5)
Ti1 O5 Ti2 O3 21.3(8)
Ti1 O5 Ti2 O4 166.5(6)
Ti1 O5 Ti2 N3 105.1(8)
Ti1 O5 Ti2 N4 -178(100)
Ti1 O5 Ti2 Cl2 -82.3(8)
C117 N3 Ti2 O3 40.4(3)
C127 N3 Ti2 O3 -77.3(3)
C101 N3 Ti2 O3 158.4(3)
C117 N3 Ti2 O4 136.9(3)
C127 N3 Ti2 O4 19.2(3)
C101 N3 Ti2 O4 -105.1(3)
C117 N3 Ti2 O5 -52.8(3)
C127 N3 Ti2 O5 -170.4(3)
C101 N3 Ti2 O5 65.2(3)
C117 N3 Ti2 N4 -134.8(3)
C127 N3 Ti2 N4 107.6(3)
C101 N3 Ti2 N4 -16.7(3)
C104 N4 Ti2 O3 -118.0(5)
C103 N4 Ti2 O3 122.6(5)
C105 N4 Ti2 O3 -17.2(9)
C102 N4 Ti2 O3 19.7(6)
C104 N4 Ti2 O4 -19.1(5)
C103 N4 Ti2 O4 -138.5(4)
C105 N4 Ti2 O4 81.6(8)
C102 N4 Ti2 O4 118.5(3)
C104 N4 Ti2 O5 163.8(5)
C103 N4 Ti2 O5 44.4(4)
C105 N4 Ti2 O5 -95.5(8)
C102 N4 Ti2 O5 -58.6(3)
C104 N4 Ti2 N3 -103.7(5)
C103 N4 Ti2 N3 136.9(4)
C105 N4 Ti2 N3 -2.9(8)
C102 N4 Ti2 N3 33.9(3)
C104 N4 Ti2 Cl2 70.1(4)
C103 N4 Ti2 Cl2 -49.4(4)
C105 N4 Ti2 Cl2 170.8(8)
C102 N4 Ti2 Cl2 -152.3(3)
C321 O9 Ti4 O10 88.8(4)
C321 O9 Ti4 O8 -83.4(4)
C321 O9 Ti4 N7 3.6(4)
C321 O9 Ti4 Cl4 -176.4(4)
C321 O9 Ti4 N8 -3.6(7)
C311 O10 Ti4 O9 -101.6(5)
C311 O10 Ti4 O8 35.8(9)
C311 O10 Ti4 N7 -17.9(5)
C311 O10 Ti4 Cl4 153.6(5)
C311 O10 Ti4 N8 60.1(5)
C301 N7 Ti4 O9 -156.9(3)
C317 N7 Ti4 O9 79.2(3)
C327 N7 Ti4 O9 -40.9(3)
C301 N7 Ti4 O10 107.4(3)
C317 N7 Ti4 O10 -16.6(3)
C327 N7 Ti4 O10 -136.7(3)
C301 N7 Ti4 O8 -63.3(3)
C317 N7 Ti4 O8 172.8(3)
C327 N7 Ti4 O8 52.7(3)
C301 N7 Ti4 N8 20.8(2)
C317 N7 Ti4 N8 -103.1(3)
C327 N7 Ti4 N8 136.7(3)
C303 N8 Ti4 O9 135.7(4)
C302 N8 Ti4 O9 16.0(6)
C304 N8 Ti4 O9 -103.5(5)
C303 N8 Ti4 O10 41.8(3)
C302 N8 Ti4 O10 -77.9(3)
C304 N8 Ti4 O10 162.6(3)
C303 N8 Ti4 O8 -143.0(3)
C302 N8 Ti4 O8 97.3(3)
C304 N8 Ti4 O8 -22.2(3)
C303 N8 Ti4 N7 128.3(3)
C302 N8 Ti4 N7 8.6(3)
C304 N8 Ti4 N7 -110.9(3)
C303 N8 Ti4 Cl4 -51.3(3)
C302 N8 Ti4 Cl4 -171.0(2)
C304 N8 Ti4 Cl4 69.5(3)
Ti2 O5 Ti1 O2 -21.4(8)
Ti2 O5 Ti1 O1 148.3(8)
Ti2 O5 Ti1 N1 62.9(8)
Ti2 O5 Ti1 Cl1 -118.1(8)
C21 O2 Ti1 O5 91.2(4)
C21 O2 Ti1 O1 -49.8(7)
C21 O2 Ti1 N1 -6.1(4)
C21 O2 Ti1 Cl1 -167.4(4)
C21 O2 Ti1 N2 -80.9(4)
C11 O1 Ti1 O5 -101.7(4)
C11 O1 Ti1 O2 39.2(7)
C11 O1 Ti1 N1 -4.4(4)
C11 O1 Ti1 Cl1 157.2(4)
C11 O1 Ti1 N2 69.9(4)
C1 N1 Ti1 O5 -178.2(3)
C27 N1 Ti1 O5 -54.2(3)
C17 N1 Ti1 O5 59.2(3)
C1 N1 Ti1 O2 -83.1(3)
C27 N1 Ti1 O2 40.9(3)
C17 N1 Ti1 O2 154.3(3)
C1 N1 Ti1 O1 85.6(3)
C27 N1 Ti1 O1 -150.3(3)
C17 N1 Ti1 O1 -36.9(3)
C1 N1 Ti1 Cl1 4.9(6)
C27 N1 Ti1 Cl1 129.0(3)
C17 N1 Ti1 Cl1 -117.6(3)
C1 N1 Ti1 N2 -1.2(3)
C27 N1 Ti1 N2 122.9(3)
C17 N1 Ti1 N2 -123.7(3)
C3 N2 Ti1 O2 -173.7(4)
C2 N2 Ti1 O2 64.9(4)
C4 N2 Ti1 O2 -50.3(4)
C3 N2 Ti1 O1 14.7(4)
C2 N2 Ti1 O1 -106.8(4)
C4 N2 Ti1 O1 138.1(4)
C3 N2 Ti1 N1 100.3(4)
C2 N2 Ti1 N1 -21.1(4)
C4 N2 Ti1 N1 -136.3(4)
C3 N2 Ti1 Cl1 -77.7(4)
C2 N2 Ti1 Cl1 160.8(4)
C4 N2 Ti1 Cl1 45.7(4)
C211 O6 Ti3 O8 -77.4(5)
C211 O6 Ti3 O7 83.3(5)
C211 O6 Ti3 N5 22.0(4)
C211 O6 Ti3 Cl3 178.9(4)
C221 O7 Ti3 O8 96.6(4)
C221 O7 Ti3 O6 -63.9(5)
C221 O7 Ti3 N5 -3.1(4)
C221 O7 Ti3 Cl3 -159.5(4)
C201 N5 Ti3 O8 175.2(3)
C217 N5 Ti3 O8 52.3(3)
C227 N5 Ti3 O8 -64.0(3)
C201 N5 Ti3 O6 71.4(3)
C217 N5 Ti3 O6 -51.5(3)
C227 N5 Ti3 O6 -167.8(3)
C201 N5 Ti3 O7 -79.0(3)
C217 N5 Ti3 O7 158.1(3)
C227 N5 Ti3 O7 41.8(2)
C201 N5 Ti3 Cl3 -1.5(4)
C217 N5 Ti3 Cl3 -124.4(3)
C227 N5 Ti3 Cl3 119.3(3)
C117 N3 C101 C105 155.5(10)
C127 N3 C101 C105 -89.4(10)
Ti2 N3 C101 C105 37.3(10)
C117 N3 C101 C102 111.2(6)
C127 N3 C101 C102 -133.8(6)
Ti2 N3 C101 C102 -7.1(6)
C105 C101 C102 N4 -56.3(13)
N3 C101 C102 N4 41.7(8)
C104 N4 C102 C101 82.9(8)
C103 N4 C102 C101 -164.4(6)
C105 N4 C102 C101 55.7(14)
Ti2 N4 C102 C101 -51.8(7)
C102 C101 C105 N4 58.9(12)
N3 C101 C105 N4 -42.3(17)
C104 N4 C105 C101 145.0(14)
C103 N4 C105 C101 -107.9(14)
C102 N4 C105 C101 -57.5(12)
Ti2 N4 C105 C101 25.2(16)

loop_
_platon_squeeze_void_nr
_platon_squeeze_void_average_x
_platon_squeeze_void_average_y
_platon_squeeze_void_average_z
_platon_squeeze_void_volume
_platon_squeeze_void_count_electrons
_platon_squeeze_void_content
1 0.000 0.500 0.000 113 31 ' '
2 0.394 0.369 0.079 8 2 ' '
3 0.628 0.417 0.114 7 2 ' '
4 0.439 0.643 0.121 7 2 ' '
5 0.500 0.378 0.250 11 3 ' '
6 0.000 0.881 0.250 7 2 ' '
7 0.561 0.643 0.379 7 1 ' '
8 0.372 0.417 0.386 7 2 ' '
9 0.606 0.369 0.420 8 3 ' '
10 1.000 0.500 0.500 113 32 ' '
11 0.394 0.631 0.579 8 2 ' '
12 0.628 0.583 0.614 7 2 ' '
13 0.439 0.357 0.621 7 2 ' '
14 0.500 0.622 0.750 11 3 ' '
15 0.000 0.119 0.750 7 2 ' '
16 0.561 0.357 0.879 7 1 ' '
17 0.372 0.583 0.886 7 2 ' '
18 0.606 0.631 0.920 8 3 ' '
